data_4037037
loop_
_publ_author_name
'Schwamm, Ryan J.'
'Vianello, Robert'
'Mar\<savelski, Aleksandra'
'Garc\'ia, M \'Angeles'
'Claramunt, Rosa M.'
'Alkorta, Ibon'
'Saame, Jaan'
'Leito, Ivo'
'Fitchett, Christopher M.'
'Edwards, Alison J.'
'Coles, Martyn P.'

_publ_section_title
;
 (15)N NMR Spectroscopy, X-ray and Neutron Diffraction, Quantum-Chemical
 Calculations, and UV/vis-Spectrophotometric Titrations as Complementary
 Techniques for the Analysis of Pyridine-Supported Bicyclic Guanidine
 Superbases.
;
_journal_issue 17
_journal_name_full 'The Journal of organic chemistry'
_journal_page_first 7612
_journal_page_last 7625
_journal_paper_doi 10.1021/acs.joc.6b01330
_journal_volume 81
_journal_year 2016
_chemical_formula_moiety '3(C19 H29 N7), 6(C24 H20 B)'
_chemical_formula_sum 'C201 H207 B6 N21'
_chemical_formula_weight 2981.72
_space_group_crystal_system triclinic
_space_group_IT_number 2
_space_group_name_Hall '-P 1'
_space_group_name_H-M_alt 'P -1'
_atom_sites_solution_hydrogens mixed
_atom_sites_solution_primary direct
_audit_creation_date 2014-06-26
_audit_creation_method
;
Olex2 1.2
(compiled 2014.06.18 svn.r2945 for OlexSys, GUI svn.r4846)
;
_cell_angle_alpha 82.288(2)
_cell_angle_beta 74.892(2)
_cell_angle_gamma 88.820(2)
_cell_formula_units_Z 2
_cell_length_a 14.8866(4)
_cell_length_b 21.6382(5)
_cell_length_c 26.3236(7)
_cell_measurement_reflns_used 19383
_cell_measurement_temperature 120.01(10)
_cell_measurement_theta_max 76.3140
_cell_measurement_theta_min 2.8670
_cell_volume 8111.3(4)
_computing_cell_refinement
;
CrysAlisPro, Agilent Technologies,
Version 1.171.37.31 (release 14-01-2014 CrysAlis171 .NET)
(compiled Jan 14 2014,18:38:05)
;
_computing_data_collection
;
CrysAlisPro, Agilent Technologies,
Version 1.171.37.31 (release 14-01-2014 CrysAlis171 .NET)
(compiled Jan 14 2014,18:38:05)
;
_computing_data_reduction
;
CrysAlisPro, Agilent Technologies,
Version 1.171.37.31 (release 14-01-2014 CrysAlis171 .NET)
(compiled Jan 14 2014,18:38:05)
;
_computing_molecular_graphics 'Olex2 (Dolomanov et al., 2009)'
_computing_publication_material 'Olex2 (Dolomanov et al., 2009)'
_computing_structure_refinement 'olex2.refine (Bourhis et al., 2013)'
_computing_structure_solution 'ShelXS (Sheldrick, 2008)'
_diffrn_ambient_environment N~2~
_diffrn_ambient_temperature 120.01(10)
_diffrn_detector 'CCD plate'
_diffrn_detector_area_resol_mean 10.6501
_diffrn_detector_type Atlas
_diffrn_measured_fraction_theta_full 1.000
_diffrn_measured_fraction_theta_max 0.981
_diffrn_measurement_details
;
#__ type_ start__ end____ width___ exp.time_
  1 omega  -49.00   32.00   1.0000    6.0000
omega____ theta____ kappa____ phi______ frames
    -      -38.5000   37.0000 -120.0000 81

#__ type_ start__ end____ width___ exp.time_
  2 omega -116.00   -5.00   1.0000    6.0000
omega____ theta____ kappa____ phi______ frames
    -      -38.5000  -19.0000   60.0000 111

#__ type_ start__ end____ width___ exp.time_
  3 omega  -43.00   12.00   1.0000    6.0000
omega____ theta____ kappa____ phi______ frames
    -      -38.5000   37.0000   60.0000 55

#__ type_ start__ end____ width___ exp.time_
  4 omega   12.00   58.00   1.0000    6.0000
omega____ theta____ kappa____ phi______ frames
    -       42.3755   77.0000   90.0000 46

#__ type_ start__ end____ width___ exp.time_
  5 omega    2.00   81.00   1.0000    6.0000
omega____ theta____ kappa____ phi______ frames
    -       42.3755  -99.0000  -30.0000 79

#__ type_ start__ end____ width___ exp.time_
  6 omega   44.00   87.00   1.0000    6.0000
omega____ theta____ kappa____ phi______ frames
    -       42.3755 -125.0000  -90.0000 43

#__ type_ start__ end____ width___ exp.time_
  7 omega   93.00  172.00   1.0000   18.0000
omega____ theta____ kappa____ phi______ frames
    -      111.0000   30.0000   60.0000 79

#__ type_ start__ end____ width___ exp.time_
  8 omega   82.00  122.00   1.0000   18.0000
omega____ theta____ kappa____ phi______ frames
    -      111.0000 -125.0000    0.0000 40

#__ type_ start__ end____ width___ exp.time_
  9 omega   43.00   85.00   1.0000   18.0000
omega____ theta____ kappa____ phi______ frames
    -      111.0000  -45.0000 -150.0000 42

#__ type_ start__ end____ width___ exp.time_
 10 omega   62.00   91.00   1.0000   18.0000
omega____ theta____ kappa____ phi______ frames
    -      111.0000  -30.0000  150.0000 29

#__ type_ start__ end____ width___ exp.time_
 11 omega  104.00  131.00   1.0000   18.0000
omega____ theta____ kappa____ phi______ frames
    -      111.0000   30.0000  -60.0000 27

#__ type_ start__ end____ width___ exp.time_
 12 omega   38.00  109.00   1.0000   18.0000
omega____ theta____ kappa____ phi______ frames
    -      111.0000  -94.0000    0.0000 71

#__ type_ start__ end____ width___ exp.time_
 13 omega   91.00  122.00   1.0000   18.0000
omega____ theta____ kappa____ phi______ frames
    -      111.0000 -125.0000  150.0000 31

#__ type_ start__ end____ width___ exp.time_
 14 omega   41.00  122.00   1.0000   18.0000
omega____ theta____ kappa____ phi______ frames
    -      111.0000 -125.0000 -150.0000 81

#__ type_ start__ end____ width___ exp.time_
 15 omega   49.00   91.00   1.0000   18.0000
omega____ theta____ kappa____ phi______ frames
    -      111.0000  -30.0000   90.0000 42

#__ type_ start__ end____ width___ exp.time_
 16 omega   37.00   98.00   1.0000   18.0000
omega____ theta____ kappa____ phi______ frames
    -      111.0000  -94.0000 -150.0000 61

#__ type_ start__ end____ width___ exp.time_
 17 omega   48.00   88.00   1.0000   18.0000
omega____ theta____ kappa____ phi______ frames
    -      111.0000  -45.0000   60.0000 40

#__ type_ start__ end____ width___ exp.time_
 18 omega   98.00  157.00   1.0000   18.0000
omega____ theta____ kappa____ phi______ frames
    -      111.0000   45.0000   90.0000 59

#__ type_ start__ end____ width___ exp.time_
 19 omega   43.00   72.00   1.0000   18.0000
omega____ theta____ kappa____ phi______ frames
    -      111.0000  -77.0000  -60.0000 29

#__ type_ start__ end____ width___ exp.time_
 20 omega   42.00   69.00   1.0000   18.0000
omega____ theta____ kappa____ phi______ frames
    -      111.0000 -125.0000  -60.0000 27

#__ type_ start__ end____ width___ exp.time_
 21 omega   72.00  122.00   1.0000   18.0000
omega____ theta____ kappa____ phi______ frames
    -      111.0000 -125.0000  -60.0000 50

#__ type_ start__ end____ width___ exp.time_
 22 omega   64.00   98.00   1.0000   18.0000
omega____ theta____ kappa____ phi______ frames
    -      111.0000  -45.0000  150.0000 34

#__ type_ start__ end____ width___ exp.time_
 23 omega   77.00  137.00   1.0000   18.0000
omega____ theta____ kappa____ phi______ frames
    -      111.0000  -61.0000   30.0000 60

#__ type_ start__ end____ width___ exp.time_
 24 omega  134.00  178.00   1.0000   18.0000
omega____ theta____ kappa____ phi______ frames
    -      111.0000   30.0000  -60.0000 44

#__ type_ start__ end____ width___ exp.time_
 25 omega   73.00  100.00   1.0000   18.0000
omega____ theta____ kappa____ phi______ frames
    -      111.0000  -94.0000   30.0000 27

#__ type_ start__ end____ width___ exp.time_
 26 omega   73.00   98.00   1.0000   18.0000
omega____ theta____ kappa____ phi______ frames
    -      111.0000 -125.0000  -30.0000 25

#__ type_ start__ end____ width___ exp.time_
 27 omega   53.00   80.00   1.0000   18.0000
omega____ theta____ kappa____ phi______ frames
    -      111.0000  -61.0000  -60.0000 27

#__ type_ start__ end____ width___ exp.time_
 28 omega   42.00   84.00   1.0000   18.0000
omega____ theta____ kappa____ phi______ frames
    -      111.0000  -45.0000  -30.0000 42

#__ type_ start__ end____ width___ exp.time_
 29 omega   74.00  152.00   1.0000   18.0000
omega____ theta____ kappa____ phi______ frames
    -      111.0000   15.0000 -120.0000 78

#__ type_ start__ end____ width___ exp.time_
 30 omega   44.00   69.00   1.0000   18.0000
omega____ theta____ kappa____ phi______ frames
    -      111.0000  -61.0000   30.0000 25

#__ type_ start__ end____ width___ exp.time_
 31 omega   38.00   80.00   1.0000   18.0000
omega____ theta____ kappa____ phi______ frames
    -      111.0000  -30.0000   60.0000 42

#__ type_ start__ end____ width___ exp.time_
 32 omega   43.00   91.00   1.0000   18.0000
omega____ theta____ kappa____ phi______ frames
    -      111.0000  -30.0000 -120.0000 48

#__ type_ start__ end____ width___ exp.time_
 33 omega   31.00   83.00   1.0000   18.0000
omega____ theta____ kappa____ phi______ frames
    -      111.0000  -94.0000   90.0000 52

#__ type_ start__ end____ width___ exp.time_
 34 omega  109.00  136.00   1.0000   18.0000
omega____ theta____ kappa____ phi______ frames
    -      111.0000  -77.0000  -60.0000 27

#__ type_ start__ end____ width___ exp.time_
 35 omega   81.00  136.00   1.0000   18.0000
omega____ theta____ kappa____ phi______ frames
    -      111.0000   15.0000   30.0000 55
;
_diffrn_measurement_device 'four-circle diffractometer'
_diffrn_measurement_device_type 'SuperNova, Dual, Cu at zero, Atlas'
_diffrn_measurement_method '\w scans'
_diffrn_orient_matrix_UB_11 0.0552364000
_diffrn_orient_matrix_UB_12 -0.0609219000
_diffrn_orient_matrix_UB_13 -0.0042300000
_diffrn_orient_matrix_UB_21 -0.0558421000
_diffrn_orient_matrix_UB_22 -0.0262222000
_diffrn_orient_matrix_UB_23 0.0564983000
_diffrn_orient_matrix_UB_31 -0.0729605000
_diffrn_orient_matrix_UB_32 -0.0276406000
_diffrn_orient_matrix_UB_33 -0.0230519000
_diffrn_radiation_monochromator mirror
_diffrn_radiation_probe x-ray
_diffrn_radiation_type CuK\a
_diffrn_radiation_wavelength 1.54184
_diffrn_reflns_av_R_equivalents 0.0660
_diffrn_reflns_av_unetI/netI 0.0620
_diffrn_reflns_Laue_measured_fraction_full 1.000
_diffrn_reflns_Laue_measured_fraction_max 0.981
_diffrn_reflns_limit_h_max 16
_diffrn_reflns_limit_h_min -18
_diffrn_reflns_limit_k_max 27
_diffrn_reflns_limit_k_min -27
_diffrn_reflns_limit_l_max 31
_diffrn_reflns_limit_l_min -33
_diffrn_reflns_number 86100
_diffrn_reflns_point_group_measured_fraction_full 1.000
_diffrn_reflns_point_group_measured_fraction_max 0.981
_diffrn_reflns_theta_full 67.684
_diffrn_reflns_theta_max 76.999
_diffrn_reflns_theta_min 2.879
_diffrn_source 'sealed X-ray tube'
_diffrn_source_type 'SuperNova (Cu) X-ray Source'
_exptl_absorpt_coefficient_mu 0.545
_exptl_absorpt_correction_T_max 1.00000
_exptl_absorpt_correction_T_min 0.73106
_exptl_absorpt_correction_type multi-scan
_exptl_absorpt_process_details
;
CrysAlisPro, Agilent Technologies,
Version 1.171.37.31 (release 14-01-2014 CrysAlis171 .NET)
(compiled Jan 14 2014,18:38:05)
Empirical absorption correction using spherical harmonics,
 implemented in SCALE3 ABSPACK scaling algorithm.
;
_exptl_crystal_colour colourless
_exptl_crystal_colour_primary colourless
_exptl_crystal_density_diffrn 1.221
_exptl_crystal_description
;
;
_exptl_crystal_F_000 3180
_exptl_crystal_size_max 0.22
_exptl_crystal_size_mid 0.17
_exptl_crystal_size_min 0.09
_refine_diff_density_max 0.372
_refine_diff_density_min -0.279
_refine_diff_density_rms 0.062
_refine_ls_extinction_method none
_refine_ls_goodness_of_fit_ref 1.060
_refine_ls_hydrogen_treatment mixed
_refine_ls_matrix_type full
_refine_ls_number_parameters 2097
_refine_ls_number_reflns 33670
_refine_ls_number_restraints 0
_refine_ls_restrained_S_all 1.060
_refine_ls_R_factor_all 0.0913
_refine_ls_R_factor_gt 0.0646
_refine_ls_shift/su_max 0.001
_refine_ls_shift/su_mean 0.000
_refine_ls_structure_factor_coef Fsqd
_refine_ls_weighting_details 'w=1/[\s^2^(Fo^2^)+(0.0783P)^2^+3.6728P] where P=(Fo^2^+2Fc^2^)/3'
_refine_ls_weighting_scheme calc
_refine_ls_wR_factor_gt 0.1605
_refine_ls_wR_factor_ref 0.1837
_reflns_Friedel_coverage 0.000
_reflns_number_gt 24620
_reflns_number_total 33670
_reflns_threshold_expression 'I > 2\s(I)'
_cod_data_source_file jo6b01330_si_002.cif
_cod_data_source_block 3
_cod_database_code 4037037
_shelxl_version_number 2014-3
_chemical_oxdiff_formula C8H22N4
_shelx_space_group_comment
;
The symmetry employed for this shelxl refinement is uniquely defined
by the following loop, which should always be used as a source of
symmetry information in preference to the above space-group names.
They are only intended as comments.
;
_reflns_odcompleteness_completeness 99.71
_reflns_odcompleteness_iscentric 1
_reflns_odcompleteness_theta 74.33
_olex2_refinement_description
;
1. Others
 Fixed Uiso: HB(0.041) HC(0.041) H1BA(0.049) H2BA(0.049) H1AA(0.051)
 H2AA(0.051) H5AA(0.049) H6AA(0.049) H7BA(0.059) H8BA(0.059) H3BA(0.056)
 H4BA(0.056) HP(0.04) HQ(0.04) H5BA(0.047) H6BA(0.047) HT(0.049) HU(0.049)
 H9AA(0.047) H0BA(0.047) H9BA(0.053) H0CA(0.053) H7AA(0.049) H8AA(0.049)
 HK(0.038) HJ(0.039) H(0.035) H7CA(0.037) H8CA(0.037) H9CA(0.041) H0DA(0.041)
 H1DA(0.044) H2DA(0.044) H3DA(0.041) H4DA(0.041) H5DA(0.045) H6DA(0.045)
 H7DA(0.043) H8DA(0.043) H9DA(0.039) H0EA(0.039) H1EA(0.044) H2EA(0.044)
 H3EA(0.048) H4EA(0.048) H1(0.051) H2(0.051) H3(0.051) H4(0.051) H5(0.049)
 H6(0.049) H7(0.039) H8(0.039) H9(0.047) H10(0.047) H11(0.047) H12(0.047)
 H5EA(0.035) H6EA(0.037) H7EA(0.035) HH(0.034) HI(0.034) HZ(0.038) H0AA(0.038)
 HL(0.04) HM(0.04) HR(0.041) HS(0.041) HV(0.046) HW(0.046) HN(0.047) HO(0.047)
 HD(0.035) HE(0.035) HX(0.039) HY(0.039) H3AA(0.047) H4AA(0.047) H13(0.059)
 H14(0.059) H15(0.059) H16(0.059) H17(0.045) H18(0.045) H19(0.044) H1A(0.044)
 H1B(0.046) H1C(0.046) H1D(0.046) H1E(0.046) HG(0.035) HF(0.036) HA(0.035)
 H8EA(0.036) H9EA(0.041) H0FA(0.043) H1FA(0.043) H2FA(0.038) H3FA(0.038)
 H4FA(0.046) H5FA(0.051) H6FA(0.057) H7FA(0.047) H8FA(0.039) H9FA(0.042)
 H0GA(0.043) H1GA(0.043) H2GA(0.039) H3GA(0.038) H4GA(0.042) H5GA(0.04)
 H6GA(0.038) H7GA(0.035) H8GA(0.038) H9GA(0.042) H0HA(0.042) H1HA(0.043)
 H2HA(0.038) H3HA(0.041) H4HA(0.046) H5HA(0.047) H6HA(0.042) H7HA(0.036)
 H8HA(0.037) H9HA(0.043) H0IA(0.041) H1IA(0.04) H2IA(0.034) H3IA(0.036)
 H4IA(0.038) H5IA(0.042) H6IA(0.043) H7IA(0.037) H8IA(0.036) H9IA(0.041)
 H0JA(0.044) H1JA(0.046) H2JA(0.04) H3JA(0.037) H4JA(0.042) H5JA(0.045)
 H6JA(0.043) H7JA(0.038) H8JA(0.036) H9JA(0.039) H0KA(0.045) H1KA(0.05)
 H2KA(0.044) H3KA(0.04) H4KA(0.043) H5KA(0.042) H6KA(0.041) H7KA(0.036)
 H180(0.041) H181(0.046) H182(0.044) H183(0.043) H184(0.038) H186(0.035)
 H187(0.037) H188(0.04) H189(0.041) H190(0.038) H192(0.04) H193(0.044)
 H194(0.046) H195(0.049) H196(0.043) H198(0.04) H199(0.045) H200(0.044)
 H201(0.041) H202(0.036) H8KA(0.037) H9KA(0.041) H0LA(0.042) H1LA(0.04)
 H2LA(0.036) H3LA(0.043) H4LA(0.05) H5LA(0.047) H6LA(0.041) H7LA(0.034)
 H8LA(0.036) H9LA(0.04) H0MA(0.042) H1MA(0.041) H2MA(0.035) H3MA(0.037)
 H4MA(0.04) H5MA(0.039) H6MA(0.037) H7MA(0.033) H8MA(0.035) H9MA(0.04)
 H0NA(0.044) H1NA(0.044) H2NA(0.038) H3NA(0.034) H4NA(0.037) H5NA(0.039)
 H6NA(0.04) H7NA(0.036) H8NA(0.033) H9NA(0.038) H0OA(0.048) H1OA(0.055)
 H2OA(0.046) H3OA(0.036) H4OA(0.041) H5OA(0.044) H6OA(0.042) H7OA(0.038)
 Fixed X: HB(-0.1258) HC(-0.1037) H1BA(0.0087) H2BA(-0.0688) H1AA(-0.0278)
 H2AA(-0.0112) H5AA(-0.1465) H6AA(-0.1012) H7BA(-0.2489) H8BA(-0.2458) H3BA(-
 0.3805) H4BA(-0.3237) HP(-0.6013) HQ(-0.6696) H5BA(-0.5923) H6BA(-0.6957) HT(-
 0.7387) HU(-0.668) H9AA(-0.6149) H0BA(-0.7071) H9BA(-0.6074) H0CA(-0.6347)
 H7AA(-0.4735) H8AA(-0.4639) HK(-0.2196) HJ(-0.3461) H(-0.4915) H7CA(-0.2033)
 H8CA(-0.1355) H9CA(-0.2124) H0DA(-0.2857) H1DA(-0.3375) H2DA(-0.3338) H3DA(-
 0.3354) H4DA(-0.2723) H5DA(-0.2387) H6DA(-0.2219) H7DA(-0.1081) H8DA(-0.0769)
 H9DA(0.328) H0EA(0.258) H1EA(0.2865) H2EA(0.1816) H3EA(0.2288) H4EA(0.3269)
 H1(0.1812) H2(0.2898) H3(0.2911) H4(0.2241) H5(0.2824) H6(0.2162) H7(0.0962)
 H8(0.1602) H9(0.0843) H10(0.1422) H11(0.1883) H12(0.0812) H5EA(-0.063)
 H6EA(0.0837) H7EA(0.2073) HH(0.5856) HI(0.6076) HZ(0.637) H0AA(0.7166)
 HL(0.6755) HM(0.691) HR(0.5526) HS(0.5957) HV(0.45) HW(0.4446) HN(0.3176)
 HO(0.3754) HD(0.1118) HE(0.0466) HX(-0.0034) HY(0.0934) H3AA(-0.0461)
 H4AA(0.002) H13(-0.0107) H14(0.0717) H15(0.0198) H16(0.0192) H17(0.1279)
 H18(0.1737) H19(0.0917) H1A(0.0729) H1B(0.2379) H1C(0.2384) H1D(0.2687)
 H1E(0.1881) HG(0.4967) HF(0.374) HA(0.2264) H8EA(0.2251) H9EA(0.3211)
 H0FA(0.2581) H1FA(0.0983) H2FA(0.0024) H3FA(0.0922) H4FA(0.1431) H5FA(0.1428)
 H6FA(0.0972) H7FA(0.053) H8FA(-0.0799) H9FA(-0.2327) H0GA(-0.324) H1GA(-
 0.2592) H2GA(-0.1071) H3GA(-0.0561) H4GA(-0.03) H5GA(0.1012) H6GA(0.2068)
 H7GA(0.1802) H8GA(0.5942) H9GA(0.707) H0HA(0.7189) H1HA(0.6162) H2HA(0.5013)
 H3HA(0.4533) H4HA(0.4737) H5HA(0.4921) H6HA(0.4942) H7HA(0.4803) H8HA(0.5716)
 H9HA(0.5609) H0IA(0.4173) H1IA(0.2832) H2IA(0.2945) H3IA(0.2748) H4IA(0.1344)
 H5IA(0.1223) H6IA(0.2522) H7IA(0.3916) H8IA(-0.4651) H9IA(-0.4932) H0JA(-
 0.5331) H1JA(-0.5422) H2JA(-0.5123) H3JA(-0.6428) H4JA(-0.7318) H5JA(-0.667)
 H6JA(-0.5126) H7JA(-0.4241) H8JA(-0.3632) H9JA(-0.4023) H0KA(-0.5527) H1KA(-
 0.6626) H2KA(-0.6231) H3KA(-0.3413) H4KA(-0.1863) H5KA(-0.0933) H6KA(-0.1584)
 H7KA(-0.3135) H180(0.4069) H181(0.4211) H182(0.2894) H183(0.1446) H184(0.1311)
 H186(0.4247) H187(0.5635) H188(0.575) H189(0.4455) H190(0.3081) H192(0.1986)
 H193(0.0842) H194(-0.0182) H195(-0.005) H196(0.1083) H198(0.2814) H199(0.2405)
 H200(0.1554) H201(0.1124) H202(0.1578) H8KA(0.0778) H9KA(-0.005) H0LA(0.0653)
 H1LA(0.218) H2LA(0.299) H3LA(0.2289) H4LA(0.1897) H5LA(0.1566) H6LA(0.1642)
 H7LA(0.2095) H8LA(0.1112) H9LA(0.0719) H0MA(0.1648) H1MA(0.2986) H2MA(0.3384)
 H3MA(0.38) H4MA(0.5339) H5MA(0.622) H6MA(0.5534) H7MA(0.3996) H8MA(-0.136)
 H9MA(-0.1806) H0NA(-0.1401) H1NA(-0.0591) H2NA(-0.0198) H3NA(-0.2046) H4NA(-
 0.3198) H5NA(-0.3225) H6NA(-0.2104) H7NA(-0.0965) H8NA(-0.1648) H9NA(-0.149)
 H0OA(-0.0055) H1OA(0.1222) H2OA(0.1058) H3OA(0.0147) H4OA(0.1516) H5OA(0.2751)
 H6OA(0.2593) H7OA(0.1217)
 Fixed Y: HB(0.8611) HC(0.8248) H1BA(0.9027) H2BA(0.9535) H1AA(0.8836)
 H2AA(0.9559) H5AA(1.0078) H6AA(0.9494) H7BA(0.9711) H8BA(0.9033) H3BA(0.9492)
 H4BA(1.0078) HP(0.7873) HQ(0.8422) H5BA(0.8198) H6BA(0.8025) HT(0.9023)
 HU(0.9038) H9AA(1.0189) H0BA(1.0139) H9BA(1.098) H0CA(1.0526) H7AA(1.07)
 H8AA(1.0486) HK(0.7758) HJ(0.7301) H(0.7764) H7CA(0.6661) H8CA(0.7052)
 H9CA(0.7969) H0DA(0.7485) H1DA(0.7951) H2DA(0.7221) H3DA(0.7756) H4DA(0.8356)
 H5DA(0.7909) H6DA(0.7257) H7DA(0.8334) H8DA(0.7722) H9DA(0.677) H0EA(0.6211)
 H1EA(0.629) H2EA(0.6449) H3EA(0.7251) H4EA(0.7292) H1(0.8392) H2(0.8403)
 H3(0.8559) H4(0.8325) H5(0.889) H6(0.9256) H7(0.8551) H8(0.9143) H9(0.8752)
 H10(0.9037) H11(0.9014) H12(0.888) H5EA(0.6173) H6EA(0.5733) H7EA(0.6164)
 HH(0.5359) HI(0.4954) HZ(0.6258) H0AA(0.5763) HL(0.5485) HM(0.6212) HR(0.6665)
 HS(0.6056) HV(0.5588) HW(0.6246) HN(0.6069) HO(0.6671) HD(0.4508) HE(0.507)
 HX(0.4559) HY(0.4715) H3AA(0.5565) H4AA(0.5491) H13(0.6662) H14(0.6617)
 H15(0.6561) H16(0.6838) H17(0.7381) H18(0.6766) H19(0.7497) H1A(0.7196)
 H1B(0.7316) H1C(0.6992) H1D(0.7129) H1E(0.73) HG(0.4501) HF(0.4081) HA(0.4499)
 H8EA(0.9807) H9EA(1.0171) H0FA(1.0488) H1FA(1.049) H2FA(1.0112) H3FA(0.9328)
 H4FA(0.9936) H5FA(1.1014) H6FA(1.1466) H7FA(1.086) H8FA(0.8896) H9FA(0.8958)
 H0GA(0.9777) H1GA(1.0511) H2GA(1.043) H3GA(0.8679) H4GA(0.7651) H5GA(0.7156)
 H6GA(0.7717) H7GA(0.8751) H8GA(0.8766) H9GA(0.8872) H0HA(0.8135) H1HA(0.7291)
 H2HA(0.7199) H3HA(0.9162) H4HA(0.9774) H5HA(0.9319) H6HA(0.8241) H7HA(0.7629)
 H8HA(0.6967) H9HA(0.5981) H0IA(0.5529) H1IA(0.6083) H2IA(0.7078) H3IA(0.8148)
 H4IA(0.8489) H5IA(0.8753) H6IA(0.8698) H7IA(0.8334) H8IA(0.7357) H9IA(0.6711)
 H0JA(0.5666) H1JA(0.5292) H2JA(0.5941) H3JA(0.6794) H4JA(0.6482) H5JA(0.6456)
 H6JA(0.6749) H7JA(0.7072) H8JA(0.8199) H9JA(0.9178) H0KA(0.9536) H1KA(0.8888)
 H2KA(0.7908) H3KA(0.7916) H4KA(0.7872) H5KA(0.7092) H6KA(0.6378) H7KA(0.6434)
 H180(0.9563) H181(1.0603) H182(1.1217) H183(1.077) H184(0.9734) H186(0.8518)
 H187(0.8135) H188(0.7806) H189(0.7863) H190(0.8268) H192(0.9456) H193(0.935)
 H194(0.8501) H195(0.7772) H196(0.7888) H198(0.7537) H199(0.6949) H200(0.7383)
 H201(0.8423) H202(0.9017) H8KA(0.3494) H9KA(0.315) H0LA(0.3132) H1LA(0.3476)
 H2LA(0.3843) H3LA(0.2667) H4LA(0.1988) H5LA(0.2367) H6LA(0.3434) H7LA(0.4104)
 H8LA(0.4759) H9LA(0.5747) H0MA(0.6279) H1MA(0.5814) H2MA(0.4833) H3MA(0.4667)
 H4MA(0.4585) H5MA(0.3759) H6MA(0.3046) H7MA(0.3139) H8MA(0.5643) H9MA(0.4962)
 H0NA(0.3915) H1NA(0.3565) H2NA(0.4242) H3NA(0.4743) H4NA(0.4699) H5NA(0.5437)
 H6NA(0.623) H7NA(0.6271) H8NA(0.6505) H9NA(0.7459) H0OA(0.779) H1OA(0.7148)
 H2OA(0.6192) H3OA(0.5417) H4OA(0.5098) H5OA(0.4778) H6OA(0.4781) H7OA(0.5079)
 Fixed Z: HB(0.0558) HC(0.1069) H1BA(0.0706) H2BA(0.0726) H1AA(0.1622)
 H2AA(0.1458) H5AA(0.2151) H6AA(0.2403) H7BA(0.2951) H8BA(0.2794) H3BA(0.2642)
 H4BA(0.2301) HP(0.1574) HQ(0.15) H5BA(0.2384) H6BA(0.241) HT(0.2335)
 HU(0.2683) H9AA(0.2321) H0BA(0.2145) H9BA(0.1639) H0CA(0.1282) H7AA(0.0997)
 H8AA(0.1576) HK(0.0845) HJ(0.0676) H(0.0877) H7CA(0.4397) H8CA(0.3906)
 H9CA(0.4128) H0DA(0.4074) H1DA(0.4865) H2DA(0.4983) H3DA(0.5826) H4DA(0.5614)
 H5DA(0.6391) H6DA(0.6182) H7DA(0.5754) H8DA(0.6053) H9DA(0.4767) H0EA(0.4839)
 H1EA(0.5661) H2EA(0.5696) H3EA(0.6031) H4EA(0.5622) H1(0.5793) H2(0.5574)
 H3(0.5299) H4(0.5861) H5(0.4775) H6(0.5197) H7(0.5572) H8(0.5384) H9(0.5096)
 H10(0.4525) H11(0.4582) H12(0.4821) H5EA(0.4138) H6EA(0.3924) H7EA(0.4149)
 HH(0.7167) HI(0.7661) HZ(0.7406) H0AA(0.7364) HL(0.8277) HM(0.8162) HR(0.8872)
 HS(0.9101) HV(0.9438) HW(0.9636) HN(0.9274) HO(0.8976) HD(0.8023) HE(0.793)
 HX(0.8814) HY(0.8906) H3AA(0.8763) H4AA(0.9232) H13(0.8807) H14(0.9076)
 H15(0.9109) H16(0.8526) H17(0.876) H18(0.8949) H19(0.8559) H1A(0.8084)
 H1B(0.7893) H1C(0.8464) H1D(0.8203) H1E(0.7928) HG(0.7359) HF(0.7117)
 HA(0.7355) H8EA(0.32) H9EA(0.3654) H0FA(0.4484) H1FA(0.4816) H2FA(0.4364)
 H3FA(0.2333) H4FA(0.152) H5FA(0.1465) H6FA(0.224) H7FA(0.3052) H8FA(0.4237)
 H9FA(0.4701) H0GA(0.4464) H1GA(0.3738) H2GA(0.3263) H3GA(0.3113) H4GA(0.2992)
 H5GA(0.3161) H6GA(0.3439) H7GA(0.3554) H8GA(0.6657) H9GA(0.7096) H0HA(0.7803)
 H1HA(0.8055) H2HA(0.763) H3HA(0.6477) H4HA(0.5672) H5HA(0.4901) H6HA(0.4949)
 H7HA(0.5756) H8HA(0.6538) H9HA(0.6318) H0IA(0.6403) H1IA(0.6716) H2IA(0.6924)
 H3IA(0.6638) H4IA(0.7125) H5IA(0.7968) H6IA(0.8301) H7IA(0.7816) H8IA(0.4431)
 H9IA(0.5225) H0JA(0.5266) H1JA(0.4492) H2JA(0.3701) H3JA(0.3565) H4JA(0.3046)
 H5JA(0.2145) H6JA(0.1779) H7JA(0.2297) H8JA(0.357) H9JA(0.3799) H0KA(0.3873)
 H1KA(0.372) H2KA(0.3495) H3KA(0.2543) H4KA(0.2109) H5KA(0.2394) H6KA(0.3136)
 H7KA(0.3573) H180(-0.0024) H181(0.0053) H182(0.0243) H183(0.035) H184(0.0269)
 H186(0.0262) H187(-0.0202) H188(-0.1023) H189(-0.1362) H190(-0.0901) H192(-
 0.0759) H193(-0.1188) H194(-0.0923) H195(-0.022) H196(0.0216) H198(0.0465)
 H199(0.1287) H200(0.2022) H201(0.1914) H202(0.1094) H8KA(1.0027) H9KA(0.9488)
 H0LA(0.8591) H1LA(0.8245) H2LA(0.8783) H3LA(1.0146) H4LA(1.0924) H5LA(1.1737)
 H6LA(1.1756) H7LA(1.0973) H8LA(0.9749) H9LA(0.9964) H0MA(1.0348) H1MA(1.0506)
 H2MA(1.028) H3MA(0.9083) H4MA(0.8642) H5MA(0.8903) H6MA(0.9637) H7MA(1.0085)
 H8MA(0.7707) H9MA(0.8484) H0NA(0.8494) H1NA(0.7707) H2NA(0.6929) H3NA(0.6822)
 H4NA(0.6387) H5NA(0.5662) H6NA(0.54) H7NA(0.5839) H8NA(0.6905) H9NA(0.7176)
 H0OA(0.7226) H1OA(0.7012) H2OA(0.6743) H3OA(0.5557) H4OA(0.5019) H5OA(0.5369)
 H6OA(0.627) H7OA(0.6811)
;
_olex2_submission_special_instructions 'No special instructions were received'

loop_
_space_group_symop_operation_xyz
'x, y, z'
'-x, -y, -z'

loop_
_atom_site_label
_atom_site_type_symbol
_atom_site_fract_x
_atom_site_fract_y
_atom_site_fract_z
_atom_site_U_iso_or_equiv
_atom_site_adp_type
_atom_site_occupancy
_atom_site_site_symmetry_order
_atom_site_calc_flag
_atom_site_refinement_flags_posn
_atom_site_refinement_flags_occupancy
_atom_site_disorder_assembly
_atom_site_disorder_group
N1 N -0.30571(14) 0.93187(10) 0.19214(8) 0.0349(4) Uani 1 1 d . . . .
H1 H -0.358(2) 0.9180(14) 0.1783(12) 0.043(8) Uiso 1 1 d . . . .
N2 N -0.21584(13) 0.88046(9) 0.12393(8) 0.0294(4) Uani 1 1 d . . . .
N3 N -0.14615(14) 0.93232(9) 0.17730(8) 0.0335(4) Uani 1 1 d . . . .
N4 N -0.49252(15) 0.97713(9) 0.12189(9) 0.0362(4) Uani 1 1 d . . . .
H4 H -0.446(3) 0.9644(19) 0.0913(17) 0.074(12) Uiso 1 1 d . . . .
N5 N -0.53768(13) 0.87208(8) 0.14049(8) 0.0287(4) Uani 1 1 d . . . .
N6 N -0.61730(14) 0.94487(9) 0.19315(8) 0.0327(4) Uani 1 1 d . . . .
N7 N -0.37670(13) 0.87363(8) 0.13065(7) 0.0271(4) Uani 1 1 d . . . .
C1 C -0.22218(16) 0.91565(10) 0.16478(9) 0.0295(4) Uani 1 1 d . . . .
C2 C -0.12274(16) 0.86466(11) 0.09169(10) 0.0341(5) Uani 1 1 d . . . .
HB H -0.1258 0.8611 0.0558 0.041 Uiso 1 1 calc R . . .
HC H -0.1037 0.8248 0.1069 0.041 Uiso 1 1 calc R . . .
C3 C -0.05260(17) 0.91426(12) 0.09026(11) 0.0409(6) Uani 1 1 d . . . .
H1BA H 0.0087 0.9027 0.0706 0.049 Uiso 1 1 calc R . . .
H2BA H -0.0688 0.9535 0.0726 0.049 Uiso 1 1 calc R . . .
C4 C -0.05172(17) 0.92121(13) 0.14613(12) 0.0428(6) Uani 1 1 d . . . .
H1AA H -0.0278 0.8836 0.1622 0.051 Uiso 1 1 calc R . . .
H2AA H -0.0112 0.9559 0.1458 0.051 Uiso 1 1 calc R . . .
C5 C -0.15221(19) 0.96299(13) 0.22507(11) 0.0412(6) Uani 1 1 d . . . .
H5AA H -0.1465 1.0078 0.2151 0.049 Uiso 1 1 calc R . . .
H6AA H -0.1012 0.9494 0.2403 0.049 Uiso 1 1 calc R . . .
C6 C -0.2431(2) 0.94733(16) 0.26569(11) 0.0493(7) Uani 1 1 d . . . .
H7BA H -0.2489 0.9711 0.2951 0.059 Uiso 1 1 calc R . . .
H8BA H -0.2458 0.9033 0.2794 0.059 Uiso 1 1 calc R . . .
C7 C -0.3215(2) 0.96306(14) 0.23971(12) 0.0466(6) Uani 1 1 d . . . .
H3BA H -0.3805 0.9492 0.2642 0.056 Uiso 1 1 calc R . . .
H4BA H -0.3237 1.0078 0.2301 0.056 Uiso 1 1 calc R . . .
C8 C -0.54818(15) 0.93250(10) 0.15253(9) 0.0289(4) Uani 1 1 d . . . .
C9 C -0.61777(16) 0.82946(11) 0.16470(10) 0.0332(5) Uani 1 1 d . . . .
HP H -0.6013 0.7873 0.1574 0.040 Uiso 1 1 calc R . . .
HQ H -0.6696 0.8422 0.1500 0.040 Uiso 1 1 calc R . . .
C10 C -0.64469(19) 0.83156(11) 0.22384(11) 0.0388(5) Uani 1 1 d . . . .
H5BA H -0.5923 0.8198 0.2384 0.047 Uiso 1 1 calc R . . .
H6BA H -0.6957 0.8025 0.2410 0.047 Uiso 1 1 calc R . . .
C11 C -0.67382(19) 0.89731(12) 0.23356(11) 0.0406(5) Uani 1 1 d . . . .
HT H -0.7387 0.9023 0.2335 0.049 Uiso 1 1 calc R . . .
HU H -0.6680 0.9038 0.2683 0.049 Uiso 1 1 calc R . . .
C12 C -0.64003(19) 1.00971(11) 0.20340(11) 0.0390(5) Uani 1 1 d . . . .
H9AA H -0.6149 1.0189 0.2321 0.047 Uiso 1 1 calc R . . .
H0BA H -0.7071 1.0139 0.2145 0.047 Uiso 1 1 calc R . . .
C13 C -0.6009(2) 1.05593(11) 0.15466(12) 0.0444(6) Uani 1 1 d . . . .
H9BA H -0.6074 1.0980 0.1639 0.053 Uiso 1 1 calc R . . .
H0CA H -0.6347 1.0526 0.1282 0.053 Uiso 1 1 calc R . . .
C14 C -0.49887(19) 1.04233(11) 0.13233(11) 0.0412(6) Uani 1 1 d . . . .
H7AA H -0.4735 1.0700 0.0997 0.049 Uiso 1 1 calc R . . .
H8AA H -0.4639 1.0486 0.1576 0.049 Uiso 1 1 calc R . . .
C15 C -0.29200(15) 0.84913(10) 0.11539(9) 0.0280(4) Uani 1 1 d . . . .
C16 C -0.27805(16) 0.79377(10) 0.09273(9) 0.0317(5) Uani 1 1 d . . . .
HK H -0.2196 0.7758 0.0845 0.038 Uiso 1 1 calc R . . .
C17 C -0.35360(17) 0.76676(10) 0.08302(9) 0.0328(5) Uani 1 1 d . . . .
HJ H -0.3461 0.7301 0.0676 0.039 Uiso 1 1 calc R . . .
C18 C -0.44070(16) 0.79328(10) 0.09578(9) 0.0294(4) Uani 1 1 d . . . .
H H -0.4915 0.7764 0.0877 0.035 Uiso 1 1 calc R . . .
C19 C -0.44883(15) 0.84636(10) 0.12121(9) 0.0272(4) Uani 1 1 d . . . .
N8 N -0.08508(14) 0.76243(9) 0.53172(8) 0.0291(4) Uani 1 1 d . . . .
H5CA H -0.026(2) 0.7524(14) 0.5215(12) 0.035(7) Uiso 1 1 d . . . .
N9 N -0.10975(13) 0.71760(8) 0.46050(7) 0.0268(4) Uani 1 1 d . . . .
N10 N -0.23171(13) 0.76553(8) 0.51745(8) 0.0289(4) Uani 1 1 d . . . .
N11 N 0.15452(14) 0.81037(8) 0.46705(8) 0.0309(4) Uani 1 1 d . . . .
H6CA H 0.135(2) 0.8011(16) 0.4411(14) 0.049(9) Uiso 1 1 d . . . .
N12 N 0.19791(13) 0.70555(8) 0.47538(8) 0.0282(4) Uani 1 1 d . . . .
N13 N 0.22755(14) 0.77277(9) 0.53212(8) 0.0326(4) Uani 1 1 d . . . .
N14 N 0.04533(12) 0.70813(8) 0.46656(7) 0.0252(3) Uani 1 1 d . . . .
C20 C -0.14240(15) 0.74920(9) 0.50362(9) 0.0261(4) Uani 1 1 d . . . .
C21 C -0.17198(16) 0.70617(10) 0.42682(9) 0.0306(4) Uani 1 1 d . . . .
H7CA H -0.2033 0.6661 0.4397 0.037 Uiso 1 1 calc R . . .
H8CA H -0.1355 0.7052 0.3906 0.037 Uiso 1 1 calc R . . .
C22 C -0.24324(17) 0.75711(11) 0.42811(10) 0.0344(5) Uani 1 1 d . . . .
H9CA H -0.2124 0.7969 0.4128 0.041 Uiso 1 1 calc R . . .
H0DA H -0.2857 0.7485 0.4074 0.041 Uiso 1 1 calc R . . .
C23 C -0.29617(16) 0.75969(12) 0.48474(10) 0.0364(5) Uani 1 1 d . . . .
H1DA H -0.3375 0.7951 0.4865 0.044 Uiso 1 1 calc R . . .
H2DA H -0.3338 0.7221 0.4983 0.044 Uiso 1 1 calc R . . .
C24 C -0.27166(17) 0.79045(11) 0.56798(10) 0.0339(5) Uani 1 1 d . . . .
H3DA H -0.3354 0.7756 0.5826 0.041 Uiso 1 1 calc R . . .
H4DA H -0.2723 0.8356 0.5614 0.041 Uiso 1 1 calc R . . .
C25 C -0.21584(18) 0.77046(12) 0.60762(10) 0.0378(5) Uani 1 1 d . . . .
H5DA H -0.2387 0.7909 0.6391 0.045 Uiso 1 1 calc R . . .
H6DA H -0.2219 0.7257 0.6182 0.045 Uiso 1 1 calc R . . .
C26 C -0.11511(18) 0.78835(12) 0.58191(10) 0.0361(5) Uani 1 1 d . . . .
H7DA H -0.1081 0.8334 0.5754 0.043 Uiso 1 1 calc R . . .
H8DA H -0.0769 0.7722 0.6053 0.043 Uiso 1 1 calc R . . .
C27 C 0.19183(15) 0.76359(10) 0.49235(9) 0.0274(4) Uani 1 1 d . . . .
C28 C 0.26484(16) 0.66216(10) 0.49347(10) 0.0323(5) Uani 1 1 d . . . .
H9DA H 0.3280 0.6770 0.4767 0.039 Uiso 1 1 calc R . . .
H0EA H 0.2580 0.6211 0.4839 0.039 Uiso 1 1 calc R . . .
C29 C 0.24537(18) 0.65869(11) 0.55297(10) 0.0364(5) Uani 1 1 d . . . .
H1EA H 0.2865 0.6290 0.5661 0.044 Uiso 1 1 calc R . . .
H2EA H 0.1816 0.6449 0.5696 0.044 Uiso 1 1 calc R . . .
C30 C 0.2610(2) 0.72281(12) 0.56629(11) 0.0403(6) Uani 1 1 d . . . .
H3EA H 0.2288 0.7251 0.6031 0.048 Uiso 1 1 calc R . . .
H4EA H 0.3269 0.7292 0.5622 0.048 Uiso 1 1 calc R . . .
C31 C 0.2318(2) 0.83554(12) 0.54806(12) 0.0424(6) Uani 1 1 d . . . .
H31A H 0.1812 0.8392 0.5793 0.051 Uiso 0.860(8) 1 calc R P A 1
H31B H 0.2898 0.8403 0.5574 0.051 Uiso 0.860(8) 1 calc R P A 1
H31C H 0.2911 0.8559 0.5299 0.051 Uiso 0.140(8) 1 calc R P A 2
H31D H 0.2241 0.8325 0.5861 0.051 Uiso 0.140(8) 1 calc R P A 2
C32A C 0.2251(2) 0.88609(13) 0.50558(13) 0.0410(9) Uani 0.860(8) 1 d . P A 1
H5 H 0.2824 0.8890 0.4775 0.049 Uiso 0.860(8) 1 calc R P A 1
H6 H 0.2162 0.9256 0.5197 0.049 Uiso 0.860(8) 1 calc R P A 1
C32B C 0.1537(12) 0.8715(7) 0.5326(7) 0.033(5) Uani 0.140(8) 1 d . P A 2
H7 H 0.0962 0.8551 0.5572 0.039 Uiso 0.140(8) 1 calc R P A 2
H8 H 0.1602 0.9143 0.5384 0.039 Uiso 0.140(8) 1 calc R P A 2
C33 C 0.1427(2) 0.87300(10) 0.48293(11) 0.0389(5) Uani 1 1 d . . . .
H9 H 0.0843 0.8752 0.5096 0.047 Uiso 0.860(8) 1 calc R P A 1
H10 H 0.1422 0.9037 0.4525 0.047 Uiso 0.860(8) 1 calc R P A 1
H11 H 0.1883 0.9014 0.4582 0.047 Uiso 0.140(8) 1 calc R P A 2
H12 H 0.0812 0.8880 0.4821 0.047 Uiso 0.140(8) 1 calc R P A 2
C34 C -0.02347(15) 0.68618(9) 0.44970(8) 0.0251(4) Uani 1 1 d . . . .
C35 C -0.01319(16) 0.63389(10) 0.42293(9) 0.0291(4) Uani 1 1 d . . . .
H5EA H -0.0630 0.6173 0.4138 0.035 Uiso 1 1 calc R . . .
C36 C 0.07423(16) 0.60785(10) 0.41058(9) 0.0312(4) Uani 1 1 d . . . .
H6EA H 0.0837 0.5733 0.3924 0.037 Uiso 1 1 calc R . . .
C37 C 0.14765(15) 0.63235(10) 0.42488(9) 0.0289(4) Uani 1 1 d . . . .
H7EA H 0.2073 0.6164 0.4149 0.035 Uiso 1 1 calc R . . .
C38 C 0.12889(15) 0.68177(9) 0.45473(8) 0.0256(4) Uani 1 1 d . . . .
N15 N 0.39718(13) 0.59524(9) 0.85500(7) 0.0277(4) Uani 1 1 d . . . .
H2CA H 0.348(2) 0.5814(14) 0.8412(12) 0.037(7) Uiso 1 1 d . . . .
N16 N 0.49257(12) 0.54771(8) 0.78589(7) 0.0250(3) Uani 1 1 d . . . .
N17 N 0.55615(13) 0.59588(8) 0.84398(7) 0.0279(4) Uani 1 1 d . . . .
N18 N 0.21648(13) 0.63821(8) 0.79872(8) 0.0310(4) Uani 1 1 d . . . .
H4CA H 0.266(3) 0.6336(18) 0.7711(16) 0.068(11) Uiso 1 1 d . . . .
N19 N 0.17191(13) 0.53486(8) 0.79960(8) 0.0279(4) Uani 1 1 d . . . .
N20 N 0.07959(13) 0.59909(9) 0.85674(8) 0.0323(4) Uani 1 1 d . . . .
N21 N 0.33237(12) 0.53778(8) 0.79127(7) 0.0245(3) Uani 1 1 d . . . .
C39 C 0.48206(15) 0.58030(9) 0.82881(8) 0.0245(4) Uani 1 1 d . . . .
C41 C 0.58705(15) 0.53602(10) 0.75329(9) 0.0287(4) Uani 1 1 d . . . .
HH H 0.5856 0.5359 0.7167 0.034 Uiso 1 1 calc R . . .
HI H 0.6076 0.4954 0.7661 0.034 Uiso 1 1 calc R . . .
C42 C 0.65425(15) 0.58556(11) 0.75611(9) 0.0313(4) Uani 1 1 d . . . .
HZ H 0.6370 0.6258 0.7406 0.038 Uiso 1 1 calc R . . .
H0AA H 0.7166 0.5763 0.7364 0.038 Uiso 1 1 calc R . . .
C43 C 0.65172(16) 0.58721(11) 0.81342(10) 0.0337(5) Uani 1 1 d . . . .
HL H 0.6755 0.5485 0.8277 0.040 Uiso 1 1 calc R . . .
HM H 0.6910 0.6212 0.8162 0.040 Uiso 1 1 calc R . . .
C44 C 0.54646(17) 0.62138(11) 0.89423(9) 0.0342(5) Uani 1 1 d . . . .
HR H 0.5526 0.6665 0.8872 0.041 Uiso 1 1 calc R . . .
HS H 0.5957 0.6056 0.9101 0.041 Uiso 1 1 calc R . . .
C45 C 0.45304(18) 0.60344(13) 0.93248(10) 0.0383(5) Uani 1 1 d . . . .
HV H 0.4500 0.5588 0.9438 0.046 Uiso 1 1 calc R . . .
HW H 0.4446 0.6246 0.9636 0.046 Uiso 1 1 calc R . . .
C46 C 0.37754(18) 0.62198(13) 0.90479(10) 0.0391(5) Uani 1 1 d . . . .
HN H 0.3176 0.6069 0.9274 0.047 Uiso 1 1 calc R . . .
HO H 0.3754 0.6671 0.8976 0.047 Uiso 1 1 calc R . . .
C47 C 0.15659(15) 0.59141(10) 0.81911(9) 0.0275(4) Uani 1 1 d . . . .
C48 C 0.09150(15) 0.49133(10) 0.81235(9) 0.0294(4) Uani 1 1 d . . . .
HD H 0.1118 0.4508 0.8023 0.035 Uiso 1 1 calc R . . .
HE H 0.0466 0.5070 0.7930 0.035 Uiso 1 1 calc R . . .
C49 C 0.04781(16) 0.48585(10) 0.87138(10) 0.0328(5) Uani 1 1 d . . . .
HX H -0.0034 0.4559 0.8814 0.039 Uiso 1 1 calc R . . .
HY H 0.0934 0.4715 0.8906 0.039 Uiso 1 1 calc R . . .
C50 C 0.01280(17) 0.54885(11) 0.88526(11) 0.0391(5) Uani 1 1 d . . . .
H3AA H -0.0461 0.5565 0.8763 0.047 Uiso 1 1 calc R . . .
H4AA H 0.0020 0.5491 0.9232 0.047 Uiso 1 1 calc R . . .
C51 C 0.05602(19) 0.66103(12) 0.87411(14) 0.0492(7) Uani 1 1 d . . . .
H13 H -0.0107 0.6662 0.8807 0.059 Uiso 0.633(8) 1 calc R P B 1
H14 H 0.0717 0.6617 0.9076 0.059 Uiso 0.633(8) 1 calc R P B 1
H15 H 0.0198 0.6561 0.9109 0.059 Uiso 0.367(8) 1 calc R P B 2
H16 H 0.0192 0.6838 0.8526 0.059 Uiso 0.367(8) 1 calc R P B 2
C52A C 0.1436(5) 0.6960(3) 0.8684(3) 0.0377(19) Uani 0.367(8) 1 d . P B 2
H17 H 0.1279 0.7381 0.8760 0.045 Uiso 0.367(8) 1 calc R P B 2
H18 H 0.1737 0.6766 0.8949 0.045 Uiso 0.367(8) 1 calc R P B 2
C52B C 0.1003(3) 0.71259(17) 0.83832(16) 0.0364(11) Uani 0.633(8) 1 d . P B 1
H19 H 0.0917 0.7497 0.8559 0.044 Uiso 0.633(8) 1 calc R P B 1
H1A H 0.0729 0.7196 0.8084 0.044 Uiso 0.633(8) 1 calc R P B 1
C53 C 0.20841(19) 0.69950(11) 0.81781(11) 0.0385(5) Uani 1 1 d . . . .
H1B H 0.2379 0.7316 0.7893 0.046 Uiso 0.633(8) 1 calc R P B 1
H1C H 0.2384 0.6992 0.8464 0.046 Uiso 0.633(8) 1 calc R P B 1
H1D H 0.2687 0.7129 0.8203 0.046 Uiso 0.367(8) 1 calc R P B 2
H1E H 0.1881 0.7300 0.7928 0.046 Uiso 0.367(8) 1 calc R P B 2
C54 C 0.41893(15) 0.51690(9) 0.77390(8) 0.0251(4) Uani 1 1 d . . . .
C55 C 0.43730(16) 0.46639(10) 0.74528(9) 0.0288(4) Uani 1 1 d . . . .
HG H 0.4967 0.4501 0.7359 0.035 Uiso 1 1 calc R . . .
C56 C 0.36378(16) 0.44136(10) 0.73137(9) 0.0303(4) Uani 1 1 d . . . .
HF H 0.3740 0.4081 0.7117 0.036 Uiso 1 1 calc R . . .
C57 C 0.27541(16) 0.46509(10) 0.74632(9) 0.0288(4) Uani 1 1 d . . . .
HA H 0.2264 0.4499 0.7355 0.035 Uiso 1 1 calc R . . .
C58 C 0.26240(15) 0.51251(9) 0.77806(8) 0.0249(4) Uani 1 1 d . . . .
C155 C 0.10166(16) 0.98867(9) 0.37315(9) 0.0285(4) Uani 1 1 d . . . .
C156 C 0.19865(16) 0.99317(10) 0.35302(9) 0.0298(4) Uani 1 1 d . . . .
H8EA H 0.2251 0.9807 0.3200 0.036 Uiso 1 1 calc R . . .
C157 C 0.25704(17) 1.01541(10) 0.38010(10) 0.0339(5) Uani 1 1 d . . . .
H9EA H 0.3211 1.0171 0.3654 0.041 Uiso 1 1 calc R . . .
C158 C 0.21952(19) 1.03518(10) 0.42934(10) 0.0361(5) Uani 1 1 d . . . .
H0FA H 0.2581 1.0488 0.4484 0.043 Uiso 1 1 calc R . . .
C159 C 0.12426(18) 1.03427(10) 0.44942(10) 0.0359(5) Uani 1 1 d . . . .
H1FA H 0.0983 1.0490 0.4816 0.043 Uiso 1 1 calc R . . .
C160 C 0.06643(17) 1.01141(10) 0.42190(9) 0.0316(5) Uani 1 1 d . . . .
H2FA H 0.0024 1.0112 0.4364 0.038 Uiso 1 1 calc R . . .
C161 C 0.06673(15) 1.00137(10) 0.27981(9) 0.0285(4) Uani 1 1 d . . . .
C162 C 0.09397(16) 0.97590(11) 0.23206(9) 0.0318(5) Uani 1 1 d . . . .
H3FA H 0.0922 0.9328 0.2333 0.038 Uiso 1 1 calc R . . .
C163 C 0.12373(18) 1.01252(12) 0.18263(10) 0.0382(5) Uani 1 1 d . . . .
H4FA H 0.1431 0.9936 0.1520 0.046 Uiso 1 1 calc R . . .
C164 C 0.1244(2) 1.07665(12) 0.17927(11) 0.0427(6) Uani 1 1 d . . . .
H5FA H 0.1428 1.1014 0.1465 0.051 Uiso 1 1 calc R . . .
C165 C 0.0972(2) 1.10344(12) 0.22569(12) 0.0474(6) Uani 1 1 d . . . .
H6FA H 0.0972 1.1466 0.2240 0.057 Uiso 1 1 calc R . . .
C166 C 0.06987(19) 1.06664(11) 0.27465(11) 0.0394(5) Uani 1 1 d . . . .
H7FA H 0.0530 1.0860 0.3052 0.047 Uiso 1 1 calc R . . .
C167 C -0.07271(16) 0.96577(10) 0.36908(9) 0.0291(4) Uani 1 1 d . . . .
C168 C -0.11524(17) 0.92233(11) 0.41308(9) 0.0325(5) Uani 1 1 d . . . .
H8FA H -0.0799 0.8896 0.4237 0.039 Uiso 1 1 calc R . . .
C169 C -0.20750(17) 0.92593(11) 0.44148(10) 0.0346(5) Uani 1 1 d . . . .
H9FA H -0.2327 0.8958 0.4701 0.042 Uiso 1 1 calc R . . .
C170 C -0.26241(17) 0.97456(12) 0.42724(10) 0.0361(5) Uani 1 1 d . . . .
H0GA H -0.3240 0.9777 0.4464 0.043 Uiso 1 1 calc R . . .
C171 C -0.22352(17) 1.01829(11) 0.38395(10) 0.0360(5) Uani 1 1 d . . . .
H1GA H -0.2592 1.0511 0.3738 0.043 Uiso 1 1 calc R . . .
C172 C -0.13115(17) 1.01336(11) 0.35556(9) 0.0322(5) Uani 1 1 d . . . .
H2GA H -0.1071 1.0430 0.3263 0.039 Uiso 1 1 calc R . . .
C173 C 0.05932(16) 0.88547(10) 0.33408(8) 0.0280(4) Uani 1 1 d . . . .
C174 C -0.00252(17) 0.84934(10) 0.31773(9) 0.0317(5) Uani 1 1 d . . . .
H3GA H -0.0561 0.8679 0.3113 0.038 Uiso 1 1 calc R . . .
C175 C 0.01260(18) 0.78689(11) 0.31061(10) 0.0351(5) Uani 1 1 d . . . .
H4GA H -0.0300 0.7651 0.2992 0.042 Uiso 1 1 calc R . . .
C176 C 0.09100(18) 0.75729(10) 0.32054(9) 0.0333(5) Uani 1 1 d . . . .
H5GA H 0.1012 0.7156 0.3161 0.040 Uiso 1 1 calc R . . .
C177 C 0.15378(17) 0.79081(10) 0.33717(9) 0.0316(5) Uani 1 1 d . . . .
H6GA H 0.2068 0.7717 0.3439 0.038 Uiso 1 1 calc R . . .
C178 C 0.13743(16) 0.85357(10) 0.34393(9) 0.0289(4) Uani 1 1 d . . . .
H7GA H 0.1802 0.8751 0.3554 0.035 Uiso 1 1 calc R . . .
B5 B 0.03742(17) 0.95984(11) 0.33931(10) 0.0273(5) Uani 1 1 d . . . .
C131 C 0.53243(15) 0.79730(10) 0.70868(9) 0.0282(4) Uani 1 1 d . . . .
C132 C 0.59715(16) 0.84676(11) 0.69416(9) 0.0313(4) Uani 1 1 d . . . .
H8GA H 0.5942 0.8766 0.6657 0.038 Uiso 1 1 calc R . . .
C133 C 0.66596(17) 0.85330(11) 0.72045(10) 0.0349(5) Uani 1 1 d . . . .
H9GA H 0.7070 0.8872 0.7096 0.042 Uiso 1 1 calc R . . .
C134 C 0.67331(17) 0.80940(11) 0.76258(10) 0.0350(5) Uani 1 1 d . . . .
H0HA H 0.7189 0.8135 0.7803 0.042 Uiso 1 1 calc R . . .
C135 C 0.61154(18) 0.75933(11) 0.77769(10) 0.0359(5) Uani 1 1 d . . . .
H1HA H 0.6162 0.7291 0.8055 0.043 Uiso 1 1 calc R . . .
C136 C 0.54241(16) 0.75372(10) 0.75162(9) 0.0318(5) Uani 1 1 d . . . .
H2HA H 0.5013 0.7199 0.7630 0.038 Uiso 1 1 calc R . . .
C137 C 0.46495(14) 0.83138(10) 0.62188(9) 0.0266(4) Uani 1 1 d . . . .
C138 C 0.46266(17) 0.89709(11) 0.61719(10) 0.0340(5) Uani 1 1 d . . . .
H3HA H 0.4533 0.9162 0.6477 0.041 Uiso 1 1 calc R . . .
C139 C 0.47389(19) 0.93419(11) 0.56883(11) 0.0385(5) Uani 1 1 d . . . .
H4HA H 0.4737 0.9774 0.5672 0.046 Uiso 1 1 calc R . . .
C140 C 0.48549(19) 0.90708(12) 0.52256(10) 0.0392(5) Uani 1 1 d . . . .
H5HA H 0.4921 0.9319 0.4901 0.047 Uiso 1 1 calc R . . .
C141 C 0.48702(17) 0.84278(11) 0.52546(10) 0.0351(5) Uani 1 1 d . . . .
H6HA H 0.4942 0.8241 0.4949 0.042 Uiso 1 1 calc R . . .
C142 C 0.47778(15) 0.80600(10) 0.57451(9) 0.0299(4) Uani 1 1 d . . . .
H7HA H 0.4803 0.7629 0.5756 0.036 Uiso 1 1 calc R . . .
C143 C 0.43393(15) 0.71602(10) 0.67472(8) 0.0272(4) Uani 1 1 d . . . .
C144 C 0.51305(16) 0.67994(10) 0.65698(9) 0.0311(4) Uani 1 1 d . . . .
H8HA H 0.5716 0.6967 0.6538 0.037 Uiso 1 1 calc R . . .
C145 C 0.50681(18) 0.61996(11) 0.64401(9) 0.0358(5) Uani 1 1 d . . . .
H9HA H 0.5609 0.5981 0.6318 0.043 Uiso 1 1 calc R . . .
C146 C 0.42130(18) 0.59276(10) 0.64906(9) 0.0342(5) Uani 1 1 d . . . .
H0IA H 0.4173 0.5529 0.6403 0.041 Uiso 1 1 calc R . . .
C147 C 0.34148(18) 0.62602(11) 0.66752(9) 0.0333(5) Uani 1 1 d . . . .
H1IA H 0.2832 0.6083 0.6716 0.040 Uiso 1 1 calc R . . .
C148 C 0.34892(16) 0.68642(10) 0.67998(9) 0.0287(4) Uani 1 1 d . . . .
H2IA H 0.2945 0.7078 0.6924 0.034 Uiso 1 1 calc R . . .
C149 C 0.35015(15) 0.81734(9) 0.71738(9) 0.0266(4) Uani 1 1 d . . . .
C150 C 0.27060(16) 0.82456(10) 0.69765(9) 0.0298(4) Uani 1 1 d . . . .
H3IA H 0.2748 0.8148 0.6638 0.036 Uiso 1 1 calc R . . .
C151 C 0.18569(16) 0.84569(10) 0.72670(10) 0.0320(5) Uani 1 1 d . . . .
H4IA H 0.1344 0.8489 0.7125 0.038 Uiso 1 1 calc R . . .
C152 C 0.17864(16) 0.86188(10) 0.77683(10) 0.0346(5) Uani 1 1 d . . . .
H5IA H 0.1223 0.8753 0.7968 0.042 Uiso 1 1 calc R . . .
C153 C 0.25604(18) 0.85786(11) 0.79695(10) 0.0355(5) Uani 1 1 d . . . .
H6IA H 0.2522 0.8698 0.8301 0.043 Uiso 1 1 calc R . . .
C154 C 0.34040(16) 0.83578(10) 0.76736(9) 0.0312(4) Uani 1 1 d . . . .
H7IA H 0.3916 0.8334 0.7816 0.037 Uiso 1 1 calc R . . .
B4 B 0.44640(17) 0.79004(11) 0.68131(10) 0.0261(4) Uani 1 1 d . . . .
C107 C -0.48528(15) 0.67387(10) 0.39615(9) 0.0285(4) Uani 1 1 d . . . .
C108 C -0.48048(15) 0.69410(10) 0.44376(9) 0.0299(4) Uani 1 1 d . . . .
H8IA H -0.4651 0.7357 0.4431 0.036 Uiso 1 1 calc R . . .
C109 C -0.49754(16) 0.65532(11) 0.49201(10) 0.0345(5) Uani 1 1 d . . . .
H9IA H -0.4932 0.6711 0.5225 0.041 Uiso 1 1 calc R . . .
C110 C -0.52115(17) 0.59295(11) 0.49458(10) 0.0364(5) Uani 1 1 d . . . .
H0JA H -0.5331 0.5666 0.5266 0.044 Uiso 1 1 calc R . . .
C111 C -0.52652(18) 0.57080(11) 0.44820(11) 0.0384(5) Uani 1 1 d . . . .
H1JA H -0.5422 0.5292 0.4492 0.046 Uiso 1 1 calc R . . .
C112 C -0.50866(17) 0.61026(10) 0.40050(10) 0.0333(5) Uani 1 1 d . . . .
H2JA H -0.5123 0.5941 0.3701 0.040 Uiso 1 1 calc R . . .
C113 C -0.52156(16) 0.69731(9) 0.30002(9) 0.0286(4) Uani 1 1 d . . . .
C114 C -0.61562(16) 0.67887(10) 0.32052(10) 0.0311(4) Uani 1 1 d . . . .
H3JA H -0.6428 0.6794 0.3565 0.037 Uiso 1 1 calc R . . .
C115 C -0.66983(17) 0.65987(10) 0.28933(10) 0.0348(5) Uani 1 1 d . . . .
H4JA H -0.7318 0.6482 0.3046 0.042 Uiso 1 1 calc R . . .
C116 C -0.63143(19) 0.65829(11) 0.23557(11) 0.0371(5) Uani 1 1 d . . . .
H5JA H -0.6670 0.6456 0.2145 0.045 Uiso 1 1 calc R . . .
C117 C -0.53928(19) 0.67593(11) 0.21389(10) 0.0359(5) Uani 1 1 d . . . .
H6JA H -0.5126 0.6749 0.1779 0.043 Uiso 1 1 calc R . . .
C118 C -0.48581(17) 0.69523(10) 0.24545(9) 0.0317(5) Uani 1 1 d . . . .
H7JA H -0.4241 0.7072 0.2297 0.038 Uiso 1 1 calc R . . .
C119 C -0.48757(16) 0.79237(10) 0.35052(9) 0.0275(4) Uani 1 1 d . . . .
C120 C -0.42403(16) 0.83308(10) 0.36000(9) 0.0296(4) Uani 1 1 d . . . .
H8JA H -0.3632 0.8199 0.3570 0.036 Uiso 1 1 calc R . . .
C121 C -0.44716(17) 0.89253(10) 0.37376(10) 0.0325(5) Uani 1 1 d . . . .
H9JA H -0.4023 0.9178 0.3799 0.039 Uiso 1 1 calc R . . .
C122 C -0.53671(18) 0.91398(11) 0.37827(10) 0.0373(5) Uani 1 1 d . . . .
H0KA H -0.5527 0.9536 0.3873 0.045 Uiso 1 1 calc R . . .
C123 C -0.60206(18) 0.87517(12) 0.36910(12) 0.0414(6) Uani 1 1 d . . . .
H1KA H -0.6626 0.8888 0.3720 0.050 Uiso 1 1 calc R . . .
C124 C -0.57781(17) 0.81583(11) 0.35552(11) 0.0364(5) Uani 1 1 d . . . .
H2KA H -0.6231 0.7908 0.3495 0.044 Uiso 1 1 calc R . . .
C125 C -0.34843(16) 0.71729(10) 0.31071(9) 0.0289(4) Uani 1 1 d . . . .
C126 C -0.30546(17) 0.76017(11) 0.26645(10) 0.0332(5) Uani 1 1 d . . . .
H3KA H -0.3413 0.7916 0.2543 0.040 Uiso 1 1 calc R . . .
C127 C -0.21175(17) 0.75780(11) 0.24004(10) 0.0356(5) Uani 1 1 d . . . .
H4KA H -0.1863 0.7872 0.2109 0.043 Uiso 1 1 calc R . . .
C128 C -0.15575(16) 0.71143(12) 0.25723(10) 0.0351(5) Uani 1 1 d . . . .
H5KA H -0.0933 0.7092 0.2394 0.042 Uiso 1 1 calc R . . .
C129 C -0.19491(16) 0.66874(11) 0.30138(10) 0.0338(5) Uani 1 1 d . . . .
H6KA H -0.1584 0.6378 0.3136 0.041 Uiso 1 1 calc R . . .
C130 C -0.28894(16) 0.67217(10) 0.32749(9) 0.0299(4) Uani 1 1 d . . . .
H7KA H -0.3135 0.6434 0.3573 0.036 Uiso 1 1 calc R . . .
B3 B -0.46051(17) 0.72028(11) 0.33891(10) 0.0269(5) Uani 1 1 d . . . .
C179 C 0.26728(16) 0.95080(10) 0.01100(9) 0.0290(4) Uani 1 1 d . . . .
C180 C 0.35332(17) 0.97996(11) 0.00503(10) 0.0338(5) Uani 1 1 d . . . .
H180 H 0.4069 0.9563 -0.0024 0.041 Uiso 1 1 calc R . . .
C181 C 0.36249(18) 1.04301(11) 0.00976(11) 0.0384(5) Uani 1 1 d . . . .
H181 H 0.4211 1.0603 0.0053 0.046 Uiso 1 1 calc R . . .
C182 C 0.28393(18) 1.07976(11) 0.02107(10) 0.0368(5) Uani 1 1 d . . . .
H182 H 0.2894 1.1217 0.0243 0.044 Uiso 1 1 calc R . . .
C183 C 0.19776(17) 1.05299(11) 0.02737(10) 0.0355(5) Uani 1 1 d . . . .
H183 H 0.1446 1.0770 0.0350 0.043 Uiso 1 1 calc R . . .
C184 C 0.19010(16) 0.99016(10) 0.02242(10) 0.0320(5) Uani 1 1 d . . . .
H184 H 0.1311 0.9734 0.0269 0.038 Uiso 1 1 calc R . . .
C185 C 0.34966(15) 0.84641(9) -0.02688(9) 0.0276(4) Uani 1 1 d . . . .
C186 C 0.42845(16) 0.83980(10) -0.00693(9) 0.0294(4) Uani 1 1 d . . . .
H186 H 0.4247 0.8518 0.0262 0.035 Uiso 1 1 calc R . . .
C187 C 0.51244(16) 0.81602(10) -0.03456(9) 0.0306(4) Uani 1 1 d . . . .
H187 H 0.5635 0.8135 -0.0202 0.037 Uiso 1 1 calc R . . .
C188 C 0.51943(17) 0.79620(10) -0.08350(10) 0.0335(5) Uani 1 1 d . . . .
H188 H 0.5750 0.7806 -0.1023 0.040 Uiso 1 1 calc R . . .
C189 C 0.44218(17) 0.80011(11) -0.10381(10) 0.0345(5) Uani 1 1 d . . . .
H189 H 0.4455 0.7863 -0.1362 0.041 Uiso 1 1 calc R . . .
C190 C 0.35904(16) 0.82474(10) -0.07573(10) 0.0314(4) Uani 1 1 d . . . .
H190 H 0.3081 0.8268 -0.0901 0.038 Uiso 1 1 calc R . . .
C191 C 0.16855(16) 0.86842(10) -0.02145(9) 0.0298(4) Uani 1 1 d . . . .
C192 C 0.15796(17) 0.91150(11) -0.06444(9) 0.0330(5) Uani 1 1 d . . . .
H192 H 0.1986 0.9456 -0.0759 0.040 Uiso 1 1 calc R . . .
C193 C 0.08901(18) 0.90524(12) -0.09070(10) 0.0366(5) Uani 1 1 d . . . .
H193 H 0.0842 0.9350 -0.1188 0.044 Uiso 1 1 calc R . . .
C194 C 0.02760(17) 0.85464(12) -0.07489(11) 0.0382(5) Uani 1 1 d . . . .
H194 H -0.0182 0.8501 -0.0923 0.046 Uiso 1 1 calc R . . .
C195 C 0.03557(18) 0.81131(12) -0.03299(11) 0.0404(5) Uani 1 1 d . . . .
H195 H -0.0050 0.7772 -0.0220 0.049 Uiso 1 1 calc R . . .
C196 C 0.10470(17) 0.81853(11) -0.00679(10) 0.0361(5) Uani 1 1 d . . . .
H196 H 0.1083 0.7888 0.0216 0.043 Uiso 1 1 calc R . . .
C197 C 0.22519(15) 0.83577(10) 0.06702(9) 0.0279(4) Uani 1 1 d . . . .
C198 C 0.24810(16) 0.77233(10) 0.07543(10) 0.0336(5) Uani 1 1 d . . . .
H198 H 0.2814 0.7537 0.0465 0.040 Uiso 1 1 calc R . . .
C199 C 0.22309(18) 0.73646(11) 0.12504(11) 0.0375(5) Uani 1 1 d . . . .
H199 H 0.2405 0.6949 0.1287 0.045 Uiso 1 1 calc R . . .
C200 C 0.17235(17) 0.76219(11) 0.16898(10) 0.0363(5) Uani 1 1 d . . . .
H200 H 0.1554 0.7383 0.2022 0.044 Uiso 1 1 calc R . . .
C201 C 0.14724(16) 0.82439(11) 0.16250(10) 0.0345(5) Uani 1 1 d . . . .
H201 H 0.1124 0.8423 0.1914 0.041 Uiso 1 1 calc R . . .
C202 C 0.17429(15) 0.85996(10) 0.11256(9) 0.0300(4) Uani 1 1 d . . . .
H202 H 0.1578 0.9017 0.1094 0.036 Uiso 1 1 calc R . . .
B6 B 0.25321(17) 0.87588(11) 0.00711(10) 0.0282(5) Uani 1 1 d . . . .
C59 C 0.19971(15) 0.37052(9) 0.94788(9) 0.0277(4) Uani 1 1 d . . . .
C60 C 0.10703(16) 0.34940(10) 0.96683(9) 0.0307(4) Uani 1 1 d . . . .
H8KA H 0.0778 0.3494 1.0027 0.037 Uiso 1 1 calc R . . .
C61 C 0.05645(17) 0.32836(10) 0.93446(10) 0.0339(5) Uani 1 1 d . . . .
H9KA H -0.0050 0.3150 0.9488 0.041 Uiso 1 1 calc R . . .
C62 C 0.09820(18) 0.32748(10) 0.88087(10) 0.0351(5) Uani 1 1 d . . . .
H0LA H 0.0653 0.3132 0.8591 0.042 Uiso 1 1 calc R . . .
C63 C 0.18922(18) 0.34811(10) 0.86035(10) 0.0335(5) Uani 1 1 d . . . .
H1LA H 0.2180 0.3476 0.8245 0.040 Uiso 1 1 calc R . . .
C64 C 0.23824(16) 0.36978(10) 0.89325(9) 0.0296(4) Uani 1 1 d . . . .
H2LA H 0.2990 0.3843 0.8783 0.036 Uiso 1 1 calc R . . .
C65 C 0.22477(15) 0.34740(10) 1.04591(9) 0.0274(4) Uani 1 1 d . . . .
C66 C 0.21717(18) 0.28267(11) 1.04674(10) 0.0358(5) Uani 1 1 d . . . .
H3LA H 0.2289 0.2667 1.0146 0.043 Uiso 1 1 calc R . . .
C67 C 0.1928(2) 0.24144(11) 1.09361(11) 0.0413(6) Uani 1 1 d . . . .
H4LA H 0.1897 0.1988 1.0924 0.050 Uiso 1 1 calc R . . .
C68 C 0.17308(18) 0.26398(12) 1.14224(10) 0.0389(5) Uani 1 1 d . . . .
H5LA H 0.1566 0.2367 1.1737 0.047 Uiso 1 1 calc R . . .
C69 C 0.17831(16) 0.32760(12) 1.14327(9) 0.0338(5) Uani 1 1 d . . . .
H6LA H 0.1642 0.3434 1.1756 0.041 Uiso 1 1 calc R . . .
C70 C 0.20486(15) 0.36795(10) 1.09575(9) 0.0282(4) Uani 1 1 d . . . .
H7LA H 0.2095 0.4104 1.0973 0.034 Uiso 1 1 calc R . . .
C71 C 0.22932(15) 0.46621(10) 0.99930(8) 0.0261(4) Uani 1 1 d . . . .
C72 C 0.14954(16) 0.49645(10) 0.99015(9) 0.0303(4) Uani 1 1 d . . . .
H8LA H 0.1112 0.4759 0.9749 0.036 Uiso 1 1 calc R . . .
C73 C 0.12543(17) 0.55635(11) 1.00312(10) 0.0336(5) Uani 1 1 d . . . .
H9LA H 0.0719 0.5747 0.9964 0.040 Uiso 1 1 calc R . . .
C74 C 0.18087(17) 0.58829(11) 1.02591(10) 0.0354(5) Uani 1 1 d . . . .
H0MA H 0.1648 0.6279 1.0348 0.042 Uiso 1 1 calc R . . .
C75 C 0.26067(17) 0.56040(11) 1.03529(9) 0.0339(5) Uani 1 1 d . . . .
H1MA H 0.2986 0.5814 1.0506 0.041 Uiso 1 1 calc R . . .
C76 C 0.28409(16) 0.50084(10) 1.02182(9) 0.0294(4) Uani 1 1 d . . . .
H2MA H 0.3384 0.4833 1.0280 0.035 Uiso 1 1 calc R . . .
C77 C 0.36861(15) 0.39004(10) 0.96273(9) 0.0268(4) Uani 1 1 d . . . .
C78 C 0.41380(16) 0.43338(10) 0.91954(9) 0.0306(4) Uani 1 1 d . . . .
H3MA H 0.3800 0.4667 0.9083 0.037 Uiso 1 1 calc R . . .
C79 C 0.50694(16) 0.42875(11) 0.89281(10) 0.0337(5) Uani 1 1 d . . . .
H4MA H 0.5339 0.4585 0.8642 0.040 Uiso 1 1 calc R . . .
C80 C 0.56009(16) 0.37981(11) 0.90862(10) 0.0325(5) Uani 1 1 d . . . .
H5MA H 0.6220 0.3759 0.8903 0.039 Uiso 1 1 calc R . . .
C81 C 0.51872(16) 0.33715(10) 0.95215(9) 0.0309(4) Uani 1 1 d . . . .
H6MA H 0.5534 0.3046 0.9637 0.037 Uiso 1 1 calc R . . .
C82 C 0.42529(15) 0.34264(10) 0.97891(9) 0.0271(4) Uani 1 1 d . . . .
H7MA H 0.3996 0.3139 1.0085 0.033 Uiso 1 1 calc R . . .
B1 B 0.25588(17) 0.39422(11) 0.98867(9) 0.0258(4) Uani 1 1 d . . . .
C83 C -0.07207(15) 0.50325(10) 0.72187(9) 0.0275(4) Uani 1 1 d . . . .
C84 C -0.12071(15) 0.52245(10) 0.77010(9) 0.0288(4) Uani 1 1 d . . . .
H8MA H -0.1360 0.5643 0.7707 0.035 Uiso 1 1 calc R . . .
C85 C -0.14728(16) 0.48161(11) 0.81741(9) 0.0331(5) Uani 1 1 d . . . .
H9MA H -0.1806 0.4962 0.8484 0.040 Uiso 1 1 calc R . . .
C86 C -0.12373(17) 0.41893(11) 0.81804(10) 0.0364(5) Uani 1 1 d . . . .
H0NA H -0.1401 0.3915 0.8494 0.044 Uiso 1 1 calc R . . .
C87 C -0.07535(18) 0.39819(11) 0.77092(10) 0.0363(5) Uani 1 1 d . . . .
H1NA H -0.0591 0.3565 0.7707 0.044 Uiso 1 1 calc R . . .
C88 C -0.05113(16) 0.43944(10) 0.72406(10) 0.0317(5) Uani 1 1 d . . . .
H2NA H -0.0198 0.4242 0.6929 0.038 Uiso 1 1 calc R . . .
C89 C -0.13428(14) 0.55023(9) 0.63802(8) 0.0261(4) Uani 1 1 d . . . .
C90 C -0.20459(15) 0.50428(10) 0.65336(9) 0.0285(4) Uani 1 1 d . . . .
H3NA H -0.2046 0.4743 0.6822 0.034 Uiso 1 1 calc R . . .
C91 C -0.27468(15) 0.50137(10) 0.62725(9) 0.0305(4) Uani 1 1 d . . . .
H4NA H -0.3198 0.4699 0.6387 0.037 Uiso 1 1 calc R . . .
C92 C -0.27680(16) 0.54555(11) 0.58419(10) 0.0328(5) Uani 1 1 d . . . .
H5NA H -0.3225 0.5437 0.5662 0.039 Uiso 1 1 calc R . . .
C93 C -0.20936(17) 0.59271(11) 0.56848(10) 0.0335(5) Uani 1 1 d . . . .
H6NA H -0.2104 0.6230 0.5400 0.040 Uiso 1 1 calc R . . .
C94 C -0.14046(16) 0.59481(10) 0.59503(9) 0.0302(4) Uani 1 1 d . . . .
H7NA H -0.0965 0.6271 0.5839 0.036 Uiso 1 1 calc R . . .
C95 C -0.03162(15) 0.62219(10) 0.67927(8) 0.0270(4) Uani 1 1 d . . . .
C96 C -0.10652(15) 0.66278(10) 0.69260(9) 0.0273(4) Uani 1 1 d . . . .
H8NA H -0.1648 0.6505 0.6905 0.033 Uiso 1 1 calc R . . .
C97 C -0.09736(16) 0.72076(10) 0.70888(9) 0.0317(5) Uani 1 1 d . . . .
H9NA H -0.1490 0.7459 0.7176 0.038 Uiso 1 1 calc R . . .
C98 C -0.01210(19) 0.74044(12) 0.71200(11) 0.0400(5) Uani 1 1 d . . . .
H0OA H -0.0055 0.7790 0.7226 0.048 Uiso 1 1 calc R . . .
C99 C 0.06413(18) 0.70200(13) 0.69911(12) 0.0459(6) Uani 1 1 d . . . .
H1OA H 0.1222 0.7148 0.7012 0.055 Uiso 1 1 calc R . . .
C100 C 0.05377(17) 0.64407(12) 0.68292(11) 0.0387(5) Uani 1 1 d . . . .
H2OA H 0.1058 0.6192 0.6743 0.046 Uiso 1 1 calc R . . .
C101 C 0.04987(15) 0.52876(9) 0.62544(9) 0.0282(4) Uani 1 1 d . . . .
C102 C 0.06297(16) 0.52863(10) 0.57079(9) 0.0298(4) Uani 1 1 d . . . .
H3OA H 0.0147 0.5417 0.5557 0.036 Uiso 1 1 calc R . . .
C103 C 0.14612(17) 0.50956(10) 0.53793(10) 0.0342(5) Uani 1 1 d . . . .
H4OA H 0.1516 0.5098 0.5019 0.041 Uiso 1 1 calc R . . .
C104 C 0.21992(17) 0.49044(11) 0.55868(10) 0.0367(5) Uani 1 1 d . . . .
H5OA H 0.2751 0.4778 0.5369 0.044 Uiso 1 1 calc R . . .
C105 C 0.21010(16) 0.49043(11) 0.61248(10) 0.0349(5) Uani 1 1 d . . . .
H6OA H 0.2593 0.4781 0.6270 0.042 Uiso 1 1 calc R . . .
C106 C 0.12671(16) 0.50881(10) 0.64503(10) 0.0319(5) Uani 1 1 d . . . .
H7OA H 0.1217 0.5079 0.6811 0.038 Uiso 1 1 calc R . . .
B2 B -0.04655(17) 0.55138(11) 0.66558(10) 0.0256(4) Uani 1 1 d . . . .

loop_
_atom_site_aniso_label
_atom_site_aniso_U_11
_atom_site_aniso_U_22
_atom_site_aniso_U_33
_atom_site_aniso_U_23
_atom_site_aniso_U_13
_atom_site_aniso_U_12
N1 0.0304(10) 0.0360(10) 0.0420(11) -0.0164(9) -0.0103(8) 0.0013(8)
N2 0.0245(9) 0.0265(9) 0.0388(10) -0.0075(7) -0.0095(8) 0.0018(7)
N3 0.0300(10) 0.0292(9) 0.0449(11) -0.0072(8) -0.0150(8) -0.0009(7)
N4 0.0361(10) 0.0227(9) 0.0445(11) -0.0043(8) -0.0014(9) 0.0019(8)
N5 0.0262(9) 0.0204(8) 0.0398(10) -0.0069(7) -0.0077(7) 0.0015(7)
N6 0.0355(10) 0.0236(9) 0.0364(10) -0.0045(7) -0.0049(8) 0.0048(7)
N7 0.0267(9) 0.0220(8) 0.0330(9) -0.0044(7) -0.0081(7) 0.0023(7)
C1 0.0308(11) 0.0211(9) 0.0374(11) -0.0014(8) -0.0118(9) 0.0003(8)
C2 0.0270(11) 0.0299(11) 0.0452(13) -0.0091(9) -0.0072(9) 0.0033(9)
C3 0.0301(12) 0.0344(12) 0.0558(15) -0.0077(11) -0.0057(11) -0.0015(10)
C4 0.0285(12) 0.0403(13) 0.0640(17) -0.0145(12) -0.0160(11) 0.0014(10)
C5 0.0419(14) 0.0405(13) 0.0466(14) -0.0090(11) -0.0192(11) -0.0077(11)
C6 0.0496(16) 0.0609(18) 0.0412(14) -0.0151(13) -0.0135(12) -0.0129(13)
C7 0.0427(14) 0.0527(16) 0.0493(15) -0.0270(13) -0.0105(12) -0.0014(12)
C8 0.0277(10) 0.0226(10) 0.0380(11) -0.0044(8) -0.0113(9) 0.0027(8)
C9 0.0272(11) 0.0261(10) 0.0463(13) -0.0044(9) -0.0097(9) -0.0021(8)
C10 0.0408(13) 0.0259(11) 0.0451(13) 0.0004(10) -0.0055(10) -0.0008(9)
C11 0.0438(14) 0.0316(12) 0.0394(13) -0.0011(10) -0.0003(10) 0.0035(10)
C12 0.0435(13) 0.0253(11) 0.0437(13) -0.0085(10) -0.0019(11) 0.0052(10)
C13 0.0505(15) 0.0241(11) 0.0518(15) -0.0056(10) -0.0017(12) 0.0078(10)
C14 0.0470(14) 0.0199(10) 0.0502(14) -0.0038(10) -0.0013(11) -0.0011(9)
C15 0.0288(10) 0.0226(10) 0.0322(11) -0.0030(8) -0.0079(8) 0.0004(8)
C16 0.0316(11) 0.0251(10) 0.0398(12) -0.0074(9) -0.0108(9) 0.0061(8)
C17 0.0385(12) 0.0246(10) 0.0382(12) -0.0105(9) -0.0122(10) 0.0038(9)
C18 0.0307(11) 0.0240(10) 0.0353(11) -0.0059(8) -0.0106(9) -0.0016(8)
C19 0.0280(10) 0.0214(9) 0.0316(10) -0.0020(8) -0.0075(8) 0.0017(8)
N8 0.0287(9) 0.0286(9) 0.0325(9) -0.0099(7) -0.0100(7) 0.0037(7)
N9 0.0280(9) 0.0225(8) 0.0320(9) -0.0075(7) -0.0098(7) 0.0008(7)
N10 0.0265(9) 0.0246(9) 0.0362(10) -0.0063(7) -0.0084(7) 0.0042(7)
N11 0.0375(10) 0.0198(8) 0.0407(10) -0.0044(7) -0.0193(9) -0.0009(7)
N12 0.0274(9) 0.0223(8) 0.0369(10) -0.0050(7) -0.0119(7) 0.0019(7)
N13 0.0386(10) 0.0251(9) 0.0388(10) -0.0041(8) -0.0184(8) -0.0014(8)
N14 0.0263(8) 0.0203(8) 0.0295(9) -0.0034(6) -0.0084(7) 0.0012(6)
C20 0.0279(10) 0.0179(9) 0.0320(10) -0.0016(7) -0.0078(8) 0.0005(7)
C21 0.0303(11) 0.0281(10) 0.0380(12) -0.0101(9) -0.0139(9) 0.0012(8)
C22 0.0347(12) 0.0323(11) 0.0427(13) -0.0098(9) -0.0193(10) 0.0044(9)
C23 0.0271(11) 0.0360(12) 0.0498(14) -0.0110(10) -0.0141(10) 0.0036(9)
C24 0.0336(11) 0.0287(11) 0.0380(12) -0.0066(9) -0.0064(9) 0.0079(9)
C25 0.0410(13) 0.0394(13) 0.0324(11) -0.0075(10) -0.0080(10) 0.0113(10)
C26 0.0408(13) 0.0346(12) 0.0367(12) -0.0156(10) -0.0121(10) 0.0068(10)
C27 0.0258(10) 0.0220(9) 0.0346(11) -0.0022(8) -0.0091(8) -0.0021(8)
C28 0.0291(11) 0.0249(10) 0.0451(13) -0.0035(9) -0.0148(9) 0.0040(8)
C29 0.0419(13) 0.0271(11) 0.0427(13) 0.0005(9) -0.0183(10) 0.0020(9)
C30 0.0502(15) 0.0322(12) 0.0455(14) -0.0025(10) -0.0261(12) 0.0019(10)
C31 0.0500(15) 0.0301(12) 0.0561(16) -0.0147(11) -0.0248(13) 0.0001(11)
C32A 0.057(2) 0.0265(14) 0.0443(17) -0.0055(11) -0.0215(15) -0.0066(12)
C32B 0.036(10) 0.025(8) 0.040(9) -0.015(6) -0.010(7) -0.011(6)
C33 0.0541(15) 0.0192(10) 0.0469(14) -0.0056(9) -0.0193(12) 0.0048(10)
C34 0.0268(10) 0.0190(9) 0.0294(10) -0.0019(7) -0.0079(8) -0.0005(7)
C35 0.0309(11) 0.0228(10) 0.0356(11) -0.0076(8) -0.0102(9) -0.0015(8)
C36 0.0358(12) 0.0221(10) 0.0367(11) -0.0085(8) -0.0093(9) 0.0026(8)
C37 0.0296(10) 0.0222(10) 0.0340(11) -0.0049(8) -0.0066(8) 0.0043(8)
C38 0.0248(10) 0.0220(9) 0.0305(10) -0.0028(8) -0.0082(8) 0.0015(7)
N15 0.0247(9) 0.0286(9) 0.0325(9) -0.0106(7) -0.0086(7) 0.0010(7)
N16 0.0234(8) 0.0221(8) 0.0299(9) -0.0054(7) -0.0068(7) -0.0001(6)
N17 0.0275(9) 0.0256(9) 0.0327(9) -0.0067(7) -0.0100(7) -0.0005(7)
N18 0.0290(9) 0.0210(8) 0.0398(10) -0.0024(7) -0.0041(8) 0.0010(7)
N19 0.0245(9) 0.0238(8) 0.0363(9) -0.0049(7) -0.0091(7) 0.0015(7)
N20 0.0280(9) 0.0237(9) 0.0437(11) -0.0066(8) -0.0059(8) 0.0021(7)
N21 0.0243(8) 0.0208(8) 0.0297(9) -0.0032(6) -0.0093(7) 0.0001(6)
C39 0.0270(10) 0.0187(9) 0.0275(10) -0.0014(7) -0.0075(8) 0.0001(7)
C41 0.0233(10) 0.0271(10) 0.0355(11) -0.0078(8) -0.0056(8) 0.0013(8)
C42 0.0240(10) 0.0289(11) 0.0394(12) -0.0077(9) -0.0040(9) -0.0012(8)
C43 0.0241(10) 0.0345(11) 0.0453(13) -0.0102(10) -0.0115(9) -0.0009(9)
C44 0.0344(12) 0.0358(12) 0.0352(12) -0.0093(9) -0.0113(9) -0.0063(9)
C45 0.0390(13) 0.0469(14) 0.0314(11) -0.0124(10) -0.0089(10) -0.0079(11)
C46 0.0343(12) 0.0463(14) 0.0389(13) -0.0204(11) -0.0058(10) 0.0006(10)
C47 0.0247(10) 0.0246(10) 0.0337(11) -0.0008(8) -0.0104(8) 0.0025(8)
C48 0.0247(10) 0.0280(10) 0.0372(11) -0.0039(9) -0.0114(9) -0.0014(8)
C49 0.0318(11) 0.0263(10) 0.0390(12) -0.0022(9) -0.0078(9) -0.0036(9)
C50 0.0317(12) 0.0328(12) 0.0480(14) -0.0065(10) -0.0011(10) -0.0036(9)
C51 0.0340(13) 0.0318(13) 0.082(2) -0.0231(13) -0.0091(13) 0.0057(10)
C52A 0.039(4) 0.027(3) 0.043(4) -0.007(3) -0.003(3) 0.006(3)
C52B 0.038(2) 0.0244(18) 0.043(2) -0.0049(15) -0.0040(16) 0.0060(14)
C53 0.0483(14) 0.0203(10) 0.0442(13) -0.0041(9) -0.0072(11) -0.0026(9)
C54 0.0271(10) 0.0209(9) 0.0283(10) -0.0030(8) -0.0091(8) 0.0011(8)
C55 0.0306(11) 0.0228(10) 0.0337(11) -0.0067(8) -0.0081(9) 0.0036(8)
C56 0.0351(11) 0.0223(10) 0.0354(11) -0.0082(8) -0.0107(9) 0.0015(8)
C57 0.0300(11) 0.0241(10) 0.0348(11) -0.0055(8) -0.0120(9) -0.0018(8)
C58 0.0264(10) 0.0195(9) 0.0293(10) -0.0014(7) -0.0089(8) 0.0013(7)
C155 0.0352(11) 0.0166(9) 0.0346(11) -0.0006(8) -0.0121(9) -0.0015(8)
C156 0.0335(11) 0.0203(9) 0.0359(11) -0.0038(8) -0.0098(9) -0.0018(8)
C157 0.0358(12) 0.0214(10) 0.0467(13) -0.0027(9) -0.0156(10) -0.0012(8)
C158 0.0486(14) 0.0202(10) 0.0470(13) -0.0043(9) -0.0252(11) -0.0044(9)
C159 0.0483(14) 0.0236(10) 0.0383(12) -0.0067(9) -0.0142(10) -0.0013(9)
C160 0.0371(12) 0.0208(9) 0.0372(12) -0.0041(8) -0.0102(9) 0.0012(8)
C161 0.0267(10) 0.0226(10) 0.0371(11) -0.0011(8) -0.0112(9) -0.0007(8)
C162 0.0323(11) 0.0273(10) 0.0375(12) -0.0041(9) -0.0116(9) -0.0044(9)
C163 0.0413(13) 0.0389(13) 0.0353(12) -0.0046(10) -0.0113(10) -0.0055(10)
C164 0.0472(14) 0.0371(13) 0.0389(13) 0.0094(10) -0.0092(11) -0.0052(11)
C165 0.0598(17) 0.0244(11) 0.0490(15) 0.0025(10) -0.0022(13) 0.0018(11)
C166 0.0477(14) 0.0254(11) 0.0413(13) -0.0039(9) -0.0052(11) 0.0013(10)
C167 0.0329(11) 0.0240(10) 0.0328(11) -0.0062(8) -0.0117(9) 0.0000(8)
C168 0.0342(11) 0.0271(11) 0.0370(12) -0.0035(9) -0.0109(9) 0.0000(9)
C169 0.0372(12) 0.0299(11) 0.0360(12) -0.0047(9) -0.0077(9) -0.0075(9)
C170 0.0311(11) 0.0391(12) 0.0407(12) -0.0149(10) -0.0092(10) -0.0011(9)
C171 0.0371(12) 0.0332(12) 0.0414(13) -0.0112(10) -0.0140(10) 0.0052(9)
C172 0.0358(12) 0.0269(10) 0.0352(11) -0.0039(9) -0.0119(9) 0.0003(9)
C173 0.0330(11) 0.0225(10) 0.0272(10) -0.0003(8) -0.0066(8) -0.0023(8)
C174 0.0355(11) 0.0250(10) 0.0359(11) -0.0017(8) -0.0125(9) -0.0019(9)
C175 0.0430(13) 0.0259(11) 0.0387(12) -0.0053(9) -0.0136(10) -0.0064(9)
C176 0.0446(13) 0.0196(10) 0.0336(11) -0.0034(8) -0.0064(10) -0.0007(9)
C177 0.0361(12) 0.0238(10) 0.0329(11) -0.0010(8) -0.0071(9) 0.0038(9)
C178 0.0315(11) 0.0244(10) 0.0312(10) -0.0021(8) -0.0094(8) -0.0040(8)
B5 0.0301(12) 0.0196(10) 0.0323(12) -0.0024(9) -0.0086(9) 0.0004(9)
C131 0.0260(10) 0.0240(10) 0.0336(11) -0.0055(8) -0.0058(8) 0.0036(8)
C132 0.0304(11) 0.0281(11) 0.0352(11) -0.0035(9) -0.0087(9) 0.0022(8)
C133 0.0332(12) 0.0314(11) 0.0420(13) -0.0103(9) -0.0104(10) -0.0019(9)
C134 0.0314(11) 0.0367(12) 0.0414(12) -0.0140(10) -0.0136(10) 0.0086(9)
C135 0.0405(13) 0.0324(11) 0.0354(12) -0.0032(9) -0.0122(10) 0.0103(10)
C136 0.0328(11) 0.0257(10) 0.0371(12) -0.0036(9) -0.0098(9) 0.0010(8)
C137 0.0214(9) 0.0240(10) 0.0342(11) -0.0009(8) -0.0083(8) -0.0001(7)
C138 0.0390(12) 0.0251(11) 0.0374(12) -0.0017(9) -0.0103(10) 0.0001(9)
C139 0.0464(14) 0.0239(11) 0.0453(14) 0.0016(9) -0.0149(11) -0.0028(10)
C140 0.0443(14) 0.0345(12) 0.0359(12) 0.0075(10) -0.0114(10) -0.0017(10)
C141 0.0354(12) 0.0356(12) 0.0324(11) -0.0029(9) -0.0065(9) 0.0026(9)
C142 0.0302(11) 0.0249(10) 0.0342(11) -0.0017(8) -0.0090(9) 0.0018(8)
C143 0.0327(11) 0.0218(9) 0.0260(10) -0.0005(8) -0.0073(8) 0.0028(8)
C144 0.0300(11) 0.0259(10) 0.0346(11) -0.0002(8) -0.0055(9) 0.0030(8)
C145 0.0429(13) 0.0275(11) 0.0328(11) -0.0016(9) -0.0042(10) 0.0105(9)
C146 0.0491(14) 0.0218(10) 0.0322(11) -0.0061(8) -0.0106(10) 0.0038(9)
C147 0.0404(12) 0.0265(11) 0.0338(11) -0.0004(9) -0.0127(10) -0.0024(9)
C148 0.0321(11) 0.0232(10) 0.0295(10) -0.0005(8) -0.0074(8) 0.0028(8)
C149 0.0284(10) 0.0171(9) 0.0323(10) 0.0012(7) -0.0066(8) -0.0017(7)
C150 0.0311(11) 0.0229(10) 0.0353(11) -0.0013(8) -0.0099(9) 0.0023(8)
C151 0.0301(11) 0.0220(10) 0.0440(12) -0.0006(9) -0.0117(9) 0.0038(8)
C152 0.0309(11) 0.0244(10) 0.0452(13) -0.0060(9) -0.0035(9) 0.0051(8)
C153 0.0410(13) 0.0283(11) 0.0367(12) -0.0093(9) -0.0067(10) 0.0052(9)
C154 0.0314(11) 0.0248(10) 0.0382(12) -0.0067(9) -0.0096(9) 0.0029(8)
B4 0.0258(11) 0.0200(10) 0.0322(12) -0.0027(9) -0.0075(9) 0.0008(8)
C107 0.0248(10) 0.0245(10) 0.0373(11) -0.0042(8) -0.0103(8) 0.0026(8)
C108 0.0266(10) 0.0259(10) 0.0390(12) -0.0050(9) -0.0110(9) -0.0005(8)
C109 0.0306(11) 0.0374(12) 0.0373(12) -0.0046(10) -0.0126(9) 0.0040(9)
C110 0.0343(12) 0.0324(12) 0.0405(13) 0.0038(9) -0.0107(10) 0.0049(9)
C111 0.0415(13) 0.0231(10) 0.0500(14) -0.0022(10) -0.0126(11) 0.0038(9)
C112 0.0372(12) 0.0247(10) 0.0401(12) -0.0082(9) -0.0121(10) 0.0031(9)
C113 0.0332(11) 0.0172(9) 0.0384(11) -0.0047(8) -0.0143(9) 0.0026(8)
C114 0.0338(11) 0.0245(10) 0.0370(11) -0.0054(8) -0.0123(9) 0.0007(8)
C115 0.0362(12) 0.0252(10) 0.0478(13) -0.0045(9) -0.0194(10) -0.0002(9)
C116 0.0476(14) 0.0245(10) 0.0474(14) -0.0062(9) -0.0264(11) 0.0023(9)
C117 0.0503(14) 0.0253(10) 0.0368(12) -0.0052(9) -0.0193(11) 0.0058(10)
C118 0.0375(12) 0.0220(10) 0.0375(12) -0.0041(8) -0.0135(9) 0.0025(8)
C119 0.0318(11) 0.0227(10) 0.0303(10) -0.0037(8) -0.0118(8) -0.0006(8)
C120 0.0289(10) 0.0256(10) 0.0355(11) -0.0032(8) -0.0109(9) 0.0031(8)
C121 0.0356(12) 0.0250(10) 0.0405(12) -0.0064(9) -0.0154(10) -0.0011(9)
C122 0.0442(13) 0.0265(11) 0.0468(13) -0.0130(10) -0.0182(11) 0.0090(10)
C123 0.0338(12) 0.0380(13) 0.0612(16) -0.0199(12) -0.0221(11) 0.0114(10)
C124 0.0330(12) 0.0313(11) 0.0508(14) -0.0139(10) -0.0173(10) 0.0030(9)
C125 0.0326(11) 0.0215(9) 0.0357(11) -0.0094(8) -0.0117(9) 0.0003(8)
C126 0.0334(11) 0.0275(11) 0.0398(12) -0.0066(9) -0.0107(9) 0.0017(9)
C127 0.0366(12) 0.0316(11) 0.0378(12) -0.0060(9) -0.0069(10) -0.0045(9)
C128 0.0274(11) 0.0410(13) 0.0397(12) -0.0171(10) -0.0078(9) 0.0005(9)
C129 0.0329(11) 0.0306(11) 0.0454(13) -0.0162(10) -0.0183(10) 0.0057(9)
C130 0.0322(11) 0.0245(10) 0.0370(11) -0.0081(8) -0.0140(9) -0.0007(8)
B3 0.0287(11) 0.0211(10) 0.0332(12) -0.0058(9) -0.0111(9) 0.0023(9)
C179 0.0321(11) 0.0231(10) 0.0303(10) -0.0018(8) -0.0062(8) 0.0023(8)
C180 0.0320(11) 0.0259(11) 0.0425(12) -0.0061(9) -0.0078(9) 0.0049(9)
C181 0.0334(12) 0.0285(11) 0.0538(15) -0.0094(10) -0.0100(11) -0.0022(9)
C182 0.0422(13) 0.0205(10) 0.0466(13) -0.0085(9) -0.0077(10) 0.0004(9)
C183 0.0360(12) 0.0255(11) 0.0422(13) -0.0052(9) -0.0056(10) 0.0069(9)
C184 0.0274(11) 0.0258(10) 0.0400(12) -0.0019(9) -0.0050(9) 0.0005(8)
C185 0.0292(10) 0.0181(9) 0.0341(11) 0.0001(8) -0.0071(8) -0.0003(8)
C186 0.0324(11) 0.0210(9) 0.0339(11) -0.0039(8) -0.0068(9) 0.0015(8)
C187 0.0289(11) 0.0230(10) 0.0398(12) -0.0024(8) -0.0097(9) 0.0023(8)
C188 0.0335(11) 0.0227(10) 0.0414(12) -0.0047(9) -0.0048(9) 0.0051(8)
C189 0.0403(13) 0.0260(10) 0.0367(12) -0.0091(9) -0.0071(10) 0.0034(9)
C190 0.0304(11) 0.0250(10) 0.0393(12) -0.0057(9) -0.0093(9) 0.0005(8)
C191 0.0304(11) 0.0244(10) 0.0344(11) -0.0072(8) -0.0066(9) 0.0035(8)
C192 0.0343(11) 0.0272(11) 0.0372(12) -0.0048(9) -0.0086(9) 0.0014(9)
C193 0.0401(13) 0.0339(12) 0.0372(12) -0.0072(9) -0.0121(10) 0.0119(10)
C194 0.0321(12) 0.0408(13) 0.0466(14) -0.0148(11) -0.0151(10) 0.0085(10)
C195 0.0373(13) 0.0367(13) 0.0497(14) -0.0076(11) -0.0140(11) -0.0062(10)
C196 0.0371(12) 0.0305(11) 0.0410(13) -0.0028(9) -0.0115(10) -0.0016(9)
C197 0.0247(10) 0.0238(10) 0.0359(11) -0.0036(8) -0.0090(8) -0.0015(8)
C198 0.0334(11) 0.0247(10) 0.0407(12) -0.0047(9) -0.0059(9) -0.0005(9)
C199 0.0387(13) 0.0226(10) 0.0498(14) -0.0009(9) -0.0109(11) 0.0005(9)
C200 0.0374(12) 0.0308(11) 0.0375(12) 0.0045(9) -0.0079(10) -0.0064(9)
C201 0.0291(11) 0.0362(12) 0.0367(12) -0.0046(9) -0.0058(9) -0.0006(9)
C202 0.0276(10) 0.0247(10) 0.0390(12) -0.0063(9) -0.0101(9) 0.0021(8)
B6 0.0280(11) 0.0216(11) 0.0346(12) -0.0040(9) -0.0074(9) 0.0003(9)
C59 0.0323(11) 0.0183(9) 0.0341(11) -0.0035(8) -0.0114(9) 0.0022(8)
C60 0.0348(11) 0.0241(10) 0.0335(11) -0.0042(8) -0.0093(9) 0.0005(8)
C61 0.0342(12) 0.0245(10) 0.0468(13) -0.0036(9) -0.0177(10) 0.0005(9)
C62 0.0464(13) 0.0236(10) 0.0423(13) -0.0069(9) -0.0230(11) 0.0023(9)
C63 0.0442(13) 0.0242(10) 0.0348(11) -0.0064(9) -0.0142(10) 0.0042(9)
C64 0.0349(11) 0.0224(10) 0.0325(11) -0.0035(8) -0.0107(9) 0.0023(8)
C65 0.0242(10) 0.0242(10) 0.0344(11) -0.0019(8) -0.0096(8) -0.0012(8)
C66 0.0431(13) 0.0263(11) 0.0364(12) -0.0037(9) -0.0077(10) -0.0014(9)
C67 0.0527(15) 0.0251(11) 0.0439(14) 0.0020(10) -0.0119(11) -0.0030(10)
C68 0.0421(13) 0.0359(12) 0.0351(12) 0.0085(10) -0.0099(10) -0.0063(10)
C69 0.0304(11) 0.0404(12) 0.0306(11) -0.0023(9) -0.0087(9) -0.0049(9)
C70 0.0248(10) 0.0262(10) 0.0342(11) -0.0038(8) -0.0085(8) -0.0019(8)
C71 0.0293(10) 0.0230(9) 0.0247(9) -0.0012(7) -0.0051(8) -0.0026(8)
C72 0.0334(11) 0.0261(10) 0.0331(11) -0.0051(8) -0.0109(9) 0.0006(8)
C73 0.0333(11) 0.0283(11) 0.0387(12) -0.0063(9) -0.0079(9) 0.0058(9)
C74 0.0392(12) 0.0247(10) 0.0394(12) -0.0087(9) -0.0032(10) 0.0013(9)
C75 0.0385(12) 0.0295(11) 0.0329(11) -0.0072(9) -0.0061(9) -0.0047(9)
C76 0.0293(10) 0.0255(10) 0.0330(11) -0.0028(8) -0.0078(8) -0.0014(8)
C77 0.0294(10) 0.0220(9) 0.0313(10) -0.0061(8) -0.0106(8) -0.0002(8)
C78 0.0314(11) 0.0247(10) 0.0361(11) -0.0030(8) -0.0099(9) 0.0021(8)
C79 0.0325(11) 0.0297(11) 0.0362(12) -0.0043(9) -0.0043(9) -0.0020(9)
C80 0.0273(11) 0.0338(11) 0.0396(12) -0.0144(9) -0.0093(9) 0.0009(9)
C81 0.0324(11) 0.0264(10) 0.0394(12) -0.0108(9) -0.0164(9) 0.0051(8)
C82 0.0314(11) 0.0213(9) 0.0318(10) -0.0041(8) -0.0136(9) -0.0004(8)
B1 0.0297(11) 0.0197(10) 0.0282(11) -0.0032(8) -0.0078(9) -0.0001(9)
C83 0.0234(10) 0.0257(10) 0.0348(11) -0.0030(8) -0.0105(8) -0.0009(8)
C84 0.0244(10) 0.0286(10) 0.0338(11) -0.0032(8) -0.0090(8) 0.0023(8)
C85 0.0291(11) 0.0366(12) 0.0329(11) -0.0020(9) -0.0081(9) -0.0014(9)
C86 0.0369(12) 0.0343(12) 0.0354(12) 0.0053(9) -0.0091(10) -0.0076(10)
C87 0.0389(12) 0.0244(10) 0.0467(13) -0.0029(9) -0.0137(10) -0.0006(9)
C88 0.0322(11) 0.0270(11) 0.0373(12) -0.0068(9) -0.0101(9) -0.0007(9)
C89 0.0263(10) 0.0220(9) 0.0302(10) -0.0080(8) -0.0054(8) 0.0037(8)
C90 0.0288(10) 0.0235(10) 0.0321(11) -0.0062(8) -0.0053(8) 0.0041(8)
C91 0.0262(10) 0.0262(10) 0.0396(12) -0.0109(9) -0.0059(9) -0.0004(8)
C92 0.0296(11) 0.0351(12) 0.0380(12) -0.0154(9) -0.0118(9) 0.0071(9)
C93 0.0397(12) 0.0284(11) 0.0353(11) -0.0057(9) -0.0143(10) 0.0058(9)
C94 0.0326(11) 0.0226(10) 0.0360(11) -0.0057(8) -0.0089(9) -0.0014(8)
C95 0.0290(10) 0.0233(10) 0.0274(10) -0.0033(8) -0.0053(8) -0.0008(8)
C96 0.0276(10) 0.0231(10) 0.0314(10) -0.0035(8) -0.0080(8) -0.0007(8)
C97 0.0350(11) 0.0254(10) 0.0342(11) -0.0078(8) -0.0064(9) 0.0042(9)
C98 0.0419(13) 0.0302(12) 0.0493(14) -0.0171(10) -0.0085(11) -0.0037(10)
C99 0.0323(12) 0.0464(15) 0.0634(17) -0.0280(13) -0.0094(12) -0.0042(11)
C100 0.0296(11) 0.0373(13) 0.0514(14) -0.0180(11) -0.0084(10) 0.0019(9)
C101 0.0290(10) 0.0193(9) 0.0348(11) -0.0032(8) -0.0055(9) -0.0010(8)
C102 0.0335(11) 0.0206(9) 0.0349(11) -0.0043(8) -0.0079(9) -0.0002(8)
C103 0.0397(12) 0.0257(10) 0.0340(11) -0.0083(9) -0.0017(9) -0.0019(9)
C104 0.0335(12) 0.0252(11) 0.0447(13) -0.0055(9) 0.0020(10) 0.0021(9)
C105 0.0291(11) 0.0284(11) 0.0453(13) -0.0042(9) -0.0071(10) 0.0055(9)
C106 0.0311(11) 0.0276(10) 0.0358(11) -0.0036(9) -0.0073(9) 0.0030(9)
B2 0.0260(11) 0.0216(10) 0.0297(11) -0.0034(9) -0.0078(9) 0.0004(8)

loop_
_atom_type_symbol
_atom_type_description
_atom_type_scat_dispersion_real
_atom_type_scat_dispersion_imag
_atom_type_scat_source
C C 0.0181 0.0091 'International Tables Vol C Tables 4.2.6.8 and 6.1.1.4'
H H 0.0000 0.0000 'International Tables Vol C Tables 4.2.6.8 and 6.1.1.4'
B B 0.0090 0.0039 'International Tables Vol C Tables 4.2.6.8 and 6.1.1.4'
N N 0.0311 0.0180 'International Tables Vol C Tables 4.2.6.8 and 6.1.1.4'

loop_
_geom_angle_atom_site_label_1
_geom_angle_atom_site_label_2
_geom_angle_atom_site_label_3
_geom_angle
C1 N1 H1 113.1(18)
C1 N1 C7 123.9(2)
C7 N1 H1 122.9(18)
C1 N2 C2 119.44(18)
C1 N2 C15 124.27(19)
C15 N2 C2 115.47(18)
C1 N3 C4 123.3(2)
C1 N3 C5 121.2(2)
C4 N3 C5 115.5(2)
C8 N4 H4 116(2)
C8 N4 C14 122.6(2)
C14 N4 H4 121(2)
C8 N5 C9 116.18(18)
C8 N5 C19 122.05(18)
C19 N5 C9 118.78(17)
C8 N6 C11 124.71(19)
C8 N6 C12 121.4(2)
C11 N6 C12 113.77(19)
C19 N7 C15 119.01(19)
N1 C1 N2 119.2(2)
N3 C1 N1 120.2(2)
N3 C1 N2 120.6(2)
N2 C2 HB 109.6
N2 C2 HC 109.6
N2 C2 C3 110.20(19)
HB C2 HC 108.1
C3 C2 HB 109.6
C3 C2 HC 109.6
C2 C3 H1BA 109.9
C2 C3 H2BA 109.9
H1BA C3 H2BA 108.3
C4 C3 C2 109.0(2)
C4 C3 H1BA 109.9
C4 C3 H2BA 109.9
N3 C4 C3 109.9(2)
N3 C4 H1AA 109.7
N3 C4 H2AA 109.7
C3 C4 H1AA 109.7
C3 C4 H2AA 109.7
H1AA C4 H2AA 108.2
N3 C5 H5AA 109.5
N3 C5 H6AA 109.5
N3 C5 C6 110.9(2)
H5AA C5 H6AA 108.0
C6 C5 H5AA 109.5
C6 C5 H6AA 109.5
C5 C6 H7BA 110.0
C5 C6 H8BA 110.0
C5 C6 C7 108.7(2)
H7BA C6 H8BA 108.3
C7 C6 H7BA 110.0
C7 C6 H8BA 110.0
N1 C7 C6 108.8(2)
N1 C7 H3BA 109.9
N1 C7 H4BA 109.9
C6 C7 H3BA 109.9
C6 C7 H4BA 109.9
H3BA C7 H4BA 108.3
N4 C8 N5 119.4(2)
N4 C8 N6 121.4(2)
N6 C8 N5 119.0(2)
N5 C9 HP 110.1
N5 C9 HQ 110.1
N5 C9 C10 108.22(19)
HP C9 HQ 108.4
C10 C9 HP 110.1
C10 C9 HQ 110.1
C9 C10 H5BA 110.0
C9 C10 H6BA 110.0
C9 C10 C11 108.4(2)
H5BA C10 H6BA 108.4
C11 C10 H5BA 110.0
C11 C10 H6BA 110.0
N6 C11 C10 112.4(2)
N6 C11 HT 109.1
N6 C11 HU 109.1
C10 C11 HT 109.1
C10 C11 HU 109.1
HT C11 HU 107.9
N6 C12 H9AA 109.3
N6 C12 H0BA 109.3
N6 C12 C13 111.5(2)
H9AA C12 H0BA 108.0
C13 C12 H9AA 109.3
C13 C12 H0BA 109.3
C12 C13 H9BA 109.9
C12 C13 H0CA 109.9
C12 C13 C14 109.1(2)
H9BA C13 H0CA 108.3
C14 C13 H9BA 109.9
C14 C13 H0CA 109.9
N4 C14 C13 107.6(2)
N4 C14 H7AA 110.2
N4 C14 H8AA 110.2
C13 C14 H7AA 110.2
C13 C14 H8AA 110.2
H7AA C14 H8AA 108.5
N7 C15 N2 117.90(19)
N7 C15 C16 122.0(2)
C16 C15 N2 120.1(2)
C15 C16 HK 121.1
C17 C16 C15 117.7(2)
C17 C16 HK 121.1
C16 C17 HJ 119.5
C16 C17 C18 121.0(2)
C18 C17 HJ 119.5
C17 C18 H 121.5
C17 C18 C19 117.0(2)
C19 C18 H 121.5
N7 C19 N5 116.94(19)
N7 C19 C18 123.0(2)
C18 C19 N5 119.99(19)
C20 N8 H5CA 119.2(18)
C20 N8 C26 123.8(2)
C26 N8 H5CA 116.8(19)
C20 N9 C21 119.80(18)
C20 N9 C34 124.20(18)
C34 N9 C21 115.32(17)
C20 N10 C23 123.29(19)
C20 N10 C24 121.05(19)
C23 N10 C24 115.66(18)
C27 N11 H6CA 115(2)
C27 N11 C33 123.6(2)
C33 N11 H6CA 121(2)
C27 N12 C28 116.11(18)
C27 N12 C38 122.50(18)
C38 N12 C28 119.24(17)
C27 N13 C30 124.61(19)
C27 N13 C31 121.7(2)
C30 N13 C31 113.60(19)
C34 N14 C38 119.23(18)
N8 C20 N9 119.55(19)
N8 C20 N10 120.2(2)
N10 C20 N9 120.19(19)
N9 C21 H7CA 109.6
N9 C21 H8CA 109.6
N9 C21 C22 110.06(18)
H7CA C21 H8CA 108.2
C22 C21 H7CA 109.6
C22 C21 H8CA 109.6
C21 C22 H9CA 109.9
C21 C22 H0DA 109.9
H9CA C22 H0DA 108.3
C23 C22 C21 108.8(2)
C23 C22 H9CA 109.9
C23 C22 H0DA 109.9
N10 C23 C22 110.26(19)
N10 C23 H1DA 109.6
N10 C23 H2DA 109.6
C22 C23 H1DA 109.6
C22 C23 H2DA 109.6
H1DA C23 H2DA 108.1
N10 C24 H3DA 109.4
N10 C24 H4DA 109.4
N10 C24 C25 111.01(18)
H3DA C24 H4DA 108.0
C25 C24 H3DA 109.4
C25 C24 H4DA 109.4
C24 C25 H5DA 110.0
C24 C25 H6DA 110.0
H5DA C25 H6DA 108.4
C26 C25 C24 108.4(2)
C26 C25 H5DA 110.0
C26 C25 H6DA 110.0
N8 C26 C25 109.04(19)
N8 C26 H7DA 109.9
N8 C26 H8DA 109.9
C25 C26 H7DA 109.9
C25 C26 H8DA 109.9
H7DA C26 H8DA 108.3
N11 C27 N12 119.61(19)
N11 C27 N13 120.7(2)
N13 C27 N12 119.61(19)
N12 C28 H9DA 110.0
N12 C28 H0EA 110.0
N12 C28 C29 108.28(19)
H9DA C28 H0EA 108.4
C29 C28 H9DA 110.0
C29 C28 H0EA 110.0
C28 C29 H1EA 110.0
C28 C29 H2EA 110.0
C28 C29 C30 108.5(2)
H1EA C29 H2EA 108.4
C30 C29 H1EA 110.0
C30 C29 H2EA 110.0
N13 C30 C29 112.20(19)
N13 C30 H3EA 109.2
N13 C30 H4EA 109.2
C29 C30 H3EA 109.2
C29 C30 H4EA 109.2
H3EA C30 H4EA 107.9
N13 C31 H31A 109.1
N13 C31 H31B 109.1
N13 C31 H31C 110.5
N13 C31 H31D 110.5
N13 C31 C32B 106.1(6)
H31A C31 H31B 107.8
H31C C31 H31D 108.7
C32A C31 N13 112.5(2)
C32A C31 H31A 109.1
C32A C31 H31B 109.1
C32B C31 H31C 110.5
C32B C31 H31D 110.5
C31 C32A H5 109.7
C31 C32A H6 109.7
C31 C32A C33 110.0(2)
H5 C32A H6 108.2
C33 C32A H5 109.7
C33 C32A H6 109.7
C31 C32B H7 107.3
C31 C32B H8 107.3
H7 C32B H8 106.9
C33 C32B C31 120.2(12)
C33 C32B H7 107.3
C33 C32B H8 107.3
N11 C33 C32A 107.5(2)
N11 C33 H9 110.2
N11 C33 H10 110.2
N11 C33 H11 109.7
N11 C33 H12 109.7
C32A C33 H9 110.2
C32A C33 H10 110.2
C32B C33 N11 109.8(7)
C32B C33 H11 109.7
C32B C33 H12 109.7
H9 C33 H10 108.5
H11 C33 H12 108.2
N14 C34 N9 117.59(18)
N14 C34 C35 122.3(2)
C35 C34 N9 120.06(19)
C34 C35 H5EA 121.4
C36 C35 C34 117.2(2)
C36 C35 H5EA 121.4
C35 C36 H6EA 119.5
C37 C36 C35 121.1(2)
C37 C36 H6EA 119.5
C36 C37 H7EA 121.3
C36 C37 C38 117.4(2)
C38 C37 H7EA 121.3
N14 C38 N12 116.56(18)
N14 C38 C37 122.47(19)
C37 C38 N12 120.94(19)
C39 N15 H2CA 114.2(18)
C39 N15 C46 123.42(19)
C46 N15 H2CA 121.9(18)
C39 N16 C41 119.75(17)
C39 N16 C54 124.42(18)
C54 N16 C41 115.34(17)
C39 N17 C43 123.02(18)
C39 N17 C44 121.42(19)
C43 N17 C44 115.54(18)
C47 N18 H4CA 120(2)
C47 N18 C53 124.2(2)
C53 N18 H4CA 116(3)
C47 N19 C48 116.86(18)
C47 N19 C58 122.90(18)
C58 N19 C48 118.97(17)
C47 N20 C50 124.75(19)
C47 N20 C51 120.8(2)
C50 N20 C51 114.5(2)
C58 N21 C54 119.54(18)
N15 C39 N16 119.27(19)
N15 C39 N17 120.44(19)
N17 C39 N16 120.29(19)
N16 C41 HH 109.6
N16 C41 HI 109.6
N16 C41 C42 110.39(17)
HH C41 HI 108.1
C42 C41 HH 109.6
C42 C41 HI 109.6
C41 C42 HZ 110.0
C41 C42 H0AA 110.0
C41 C42 C43 108.64(19)
HZ C42 H0AA 108.3
C43 C42 HZ 110.0
C43 C42 H0AA 110.0
N17 C43 C42 109.85(18)
N17 C43 HL 109.7
N17 C43 HM 109.7
C42 C43 HL 109.7
C42 C43 HM 109.7
HL C43 HM 108.2
N17 C44 HR 109.5
N17 C44 HS 109.5
N17 C44 C45 110.85(18)
HR C44 HS 108.1
C45 C44 HR 109.5
C45 C44 HS 109.5
C44 C45 HV 110.0
C44 C45 HW 110.0
HV C45 HW 108.3
C46 C45 C44 108.7(2)
C46 C45 HV 110.0
C46 C45 HW 110.0
N15 C46 C45 109.2(2)
N15 C46 HN 109.8
N15 C46 HO 109.8
C45 C46 HN 109.8
C45 C46 HO 109.8
HN C46 HO 108.3
N18 C47 N19 119.9(2)
N18 C47 N20 120.5(2)
N20 C47 N19 119.54(19)
N19 C48 HD 110.1
N19 C48 HE 110.1
N19 C48 C49 107.85(18)
HD C48 HE 108.5
C49 C48 HD 110.1
C49 C48 HE 110.1
C48 C49 HX 109.9
C48 C49 HY 109.9
HX C49 HY 108.3
C50 C49 C48 108.8(2)
C50 C49 HX 109.9
C50 C49 HY 109.9
N20 C50 C49 111.6(2)
N20 C50 H3AA 109.3
N20 C50 H4AA 109.3
C49 C50 H3AA 109.3
C49 C50 H4AA 109.3
H3AA C50 H4AA 108.0
N20 C51 H13 108.3
N20 C51 H14 108.3
N20 C51 H15 109.9
N20 C51 H16 109.9
N20 C51 C52A 108.8(3)
H13 C51 H14 107.4
H15 C51 H16 108.3
C52A C51 H15 109.9
C52A C51 H16 109.9
C52B C51 N20 115.7(3)
C52B C51 H13 108.3
C52B C51 H14 108.3
C51 C52A H17 108.4
C51 C52A H18 108.4
H17 C52A H18 107.5
C53 C52A C51 115.5(5)
C53 C52A H17 108.4
C53 C52A H18 108.4
C51 C52B H19 109.7
C51 C52B H1A 109.7
C51 C52B C53 109.6(3)
H19 C52B H1A 108.2
C53 C52B H19 109.7
C53 C52B H1A 109.7
N18 C53 C52B 107.0(2)
N18 C53 H1B 110.3
N18 C53 H1C 110.3
N18 C53 H1D 109.6
N18 C53 H1E 109.6
C52A C53 N18 110.2(3)
C52A C53 H1D 109.6
C52A C53 H1E 109.6
C52B C53 H1B 110.3
C52B C53 H1C 110.3
H1B C53 H1C 108.6
H1D C53 H1E 108.1
N21 C54 N16 117.89(18)
N21 C54 C55 121.89(19)
C55 C54 N16 120.21(19)
C54 C55 HG 121.3
C56 C55 C54 117.4(2)
C56 C55 HG 121.3
C55 C56 HF 119.5
C57 C56 C55 120.9(2)
C57 C56 HF 119.5
C56 C57 HA 121.2
C56 C57 C58 117.54(19)
C58 C57 HA 121.2
N21 C58 N19 116.75(18)
N21 C58 C57 122.4(2)
C57 C58 N19 120.84(19)
C156 C155 C160 115.2(2)
C156 C155 B5 120.1(2)
C160 C155 B5 124.7(2)
C155 C156 H8EA 118.5
C157 C156 C155 123.1(2)
C157 C156 H8EA 118.5
C156 C157 H9EA 120.1
C156 C157 C158 119.8(2)
C158 C157 H9EA 120.1
C157 C158 H0FA 120.5
C159 C158 C157 118.9(2)
C159 C158 H0FA 120.5
C158 C159 H1FA 119.7
C158 C159 C160 120.6(2)
C160 C159 H1FA 119.7
C155 C160 H2FA 118.9
C159 C160 C155 122.3(2)
C159 C160 H2FA 118.9
C162 C161 C166 115.2(2)
C162 C161 B5 124.44(19)
C166 C161 B5 120.3(2)
C161 C162 H3FA 118.6
C163 C162 C161 122.8(2)
C163 C162 H3FA 118.6
C162 C163 H4FA 119.9
C164 C163 C162 120.1(2)
C164 C163 H4FA 119.9
C163 C164 H5FA 120.7
C163 C164 C165 118.6(2)
C165 C164 H5FA 120.7
C164 C165 H6FA 119.6
C164 C165 C166 120.8(2)
C166 C165 H6FA 119.6
C161 C166 H7FA 118.8
C165 C166 C161 122.4(2)
C165 C166 H7FA 118.8
C168 C167 B5 120.1(2)
C172 C167 C168 114.7(2)
C172 C167 B5 125.1(2)
C167 C168 H8FA 118.4
C169 C168 C167 123.2(2)
C169 C168 H8FA 118.4
C168 C169 H9FA 119.9
C168 C169 C170 120.2(2)
C170 C169 H9FA 119.9
C169 C170 H0GA 120.7
C171 C170 C169 118.7(2)
C171 C170 H0GA 120.7
C170 C171 H1GA 119.9
C170 C171 C172 120.3(2)
C172 C171 H1GA 119.9
C167 C172 H2GA 118.5
C171 C172 C167 123.0(2)
C171 C172 H2GA 118.5
C174 C173 C178 114.8(2)
C174 C173 B5 119.6(2)
C178 C173 B5 125.54(19)
C173 C174 H3GA 118.4
C175 C174 C173 123.1(2)
C175 C174 H3GA 118.4
C174 C175 H4GA 119.9
C176 C175 C174 120.1(2)
C176 C175 H4GA 119.9
C175 C176 H5GA 120.5
C177 C176 C175 119.0(2)
C177 C176 H5GA 120.5
C176 C177 H6GA 120.0
C176 C177 C178 120.0(2)
C178 C177 H6GA 120.0
C173 C178 H7GA 118.5
C177 C178 C173 122.9(2)
C177 C178 H7GA 118.5
C155 B5 C161 105.03(17)
C155 B5 C173 111.66(18)
C167 B5 C155 109.82(18)
C167 B5 C161 112.44(18)
C167 B5 C173 108.14(17)
C173 B5 C161 109.77(18)
C132 C131 C136 115.0(2)
C132 C131 B4 124.58(19)
C136 C131 B4 120.34(19)
C131 C132 H8GA 118.5
C133 C132 C131 122.9(2)
C133 C132 H8GA 118.5
C132 C133 H9GA 119.9
C134 C133 C132 120.2(2)
C134 C133 H9GA 119.9
C133 C134 H0HA 120.7
C135 C134 C133 118.6(2)
C135 C134 H0HA 120.7
C134 C135 H1HA 119.7
C134 C135 C136 120.6(2)
C136 C135 H1HA 119.7
C131 C136 H2HA 118.7
C135 C136 C131 122.5(2)
C135 C136 H2HA 118.7
C138 C137 B4 119.7(2)
C142 C137 C138 115.6(2)
C142 C137 B4 124.60(19)
C137 C138 H3HA 118.8
C139 C138 C137 122.4(2)
C139 C138 H3HA 118.8
C138 C139 H4HA 119.9
C138 C139 C140 120.2(2)
C140 C139 H4HA 119.9
C139 C140 H5HA 120.4
C141 C140 C139 119.2(2)
C141 C140 H5HA 120.4
C140 C141 H6HA 120.1
C140 C141 C142 119.8(2)
C142 C141 H6HA 120.1
C137 C142 C141 122.7(2)
C137 C142 H7HA 118.7
C141 C142 H7HA 118.7
C144 C143 B4 120.0(2)
C148 C143 C144 114.9(2)
C148 C143 B4 124.77(19)
C143 C144 H8HA 118.8
C145 C144 C143 122.5(2)
C145 C144 H8HA 118.8
C144 C145 H9HA 119.6
C146 C145 C144 120.7(2)
C146 C145 H9HA 119.6
C145 C146 H0IA 120.6
C145 C146 C147 118.8(2)
C147 C146 H0IA 120.6
C146 C147 H1IA 120.1
C146 C147 C148 119.8(2)
C148 C147 H1IA 120.1
C143 C148 C147 123.3(2)
C143 C148 H2IA 118.3
C147 C148 H2IA 118.3
C150 C149 B4 119.88(19)
C154 C149 C150 115.4(2)
C154 C149 B4 124.65(19)
C149 C150 H3IA 118.5
C151 C150 C149 123.0(2)
C151 C150 H3IA 118.5
C150 C151 H4IA 120.3
C152 C151 C150 119.4(2)
C152 C151 H4IA 120.3
C151 C152 H5IA 120.2
C153 C152 C151 119.5(2)
C153 C152 H5IA 120.2
C152 C153 H6IA 119.9
C152 C153 C154 120.1(2)
C154 C153 H6IA 119.9
C149 C154 C153 122.4(2)
C149 C154 H7IA 118.8
C153 C154 H7IA 118.8
C131 B4 C137 112.16(17)
C131 B4 C143 109.52(17)
C131 B4 C149 109.92(17)
C137 B4 C143 108.05(17)
C149 B4 C137 105.62(16)
C149 B4 C143 111.54(17)
C108 C107 C112 114.7(2)
C108 C107 B3 122.51(19)
C112 C107 B3 122.7(2)
C107 C108 H8IA 118.2
C109 C108 C107 123.5(2)
C109 C108 H8IA 118.2
C108 C109 H9IA 120.1
C110 C109 C108 119.8(2)
C110 C109 H9IA 120.1
C109 C110 H0JA 120.7
C109 C110 C111 118.6(2)
C111 C110 H0JA 120.7
C110 C111 H1JA 119.7
C112 C111 C110 120.5(2)
C112 C111 H1JA 119.7
C107 C112 H2JA 118.6
C111 C112 C107 122.8(2)
C111 C112 H2JA 118.6
C114 C113 B3 121.0(2)
C118 C113 C114 114.9(2)
C118 C113 B3 124.1(2)
C113 C114 H3JA 118.5
C115 C114 C113 123.0(2)
C115 C114 H3JA 118.5
C114 C115 H4JA 120.0
C116 C115 C114 120.0(2)
C116 C115 H4JA 120.0
C115 C116 H5JA 120.6
C117 C116 C115 118.8(2)
C117 C116 H5JA 120.6
C116 C117 H6JA 119.7
C116 C117 C118 120.7(2)
C118 C117 H6JA 119.7
C113 C118 H7JA 118.7
C117 C118 C113 122.5(2)
C117 C118 H7JA 118.7
C120 C119 C124 114.9(2)
C120 C119 B3 122.25(19)
C124 C119 B3 122.67(19)
C119 C120 H8JA 118.3
C121 C120 C119 123.3(2)
C121 C120 H8JA 118.3
C120 C121 H9JA 120.0
C122 C121 C120 120.1(2)
C122 C121 H9JA 120.0
C121 C122 H0KA 120.7
C121 C122 C123 118.6(2)
C123 C122 H0KA 120.7
C122 C123 H1KA 119.7
C122 C123 C124 120.6(2)
C124 C123 H1KA 119.7
C119 C124 H2KA 118.7
C123 C124 C119 122.5(2)
C123 C124 H2KA 118.7
C126 C125 C130 115.0(2)
C126 C125 B3 121.0(2)
C130 C125 B3 123.9(2)
C125 C126 H3KA 118.5
C127 C126 C125 123.0(2)
C127 C126 H3KA 118.5
C126 C127 H4KA 119.9
C126 C127 C128 120.1(2)
C128 C127 H4KA 119.9
C127 C128 H5KA 120.6
C129 C128 C127 118.8(2)
C129 C128 H5KA 120.6
C128 C129 H6KA 120.0
C128 C129 C130 120.1(2)
C130 C129 H6KA 120.0
C125 C130 H7KA 118.6
C129 C130 C125 122.9(2)
C129 C130 H7KA 118.6
C107 B3 C113 109.27(17)
C119 B3 C107 108.66(17)
C119 B3 C113 110.18(17)
C125 B3 C107 109.09(17)
C125 B3 C113 110.39(18)
C125 B3 C119 109.21(17)
C180 C179 C184 114.5(2)
C180 C179 B6 124.60(19)
C184 C179 B6 120.9(2)
C179 C180 H180 118.4
C181 C180 C179 123.1(2)
C181 C180 H180 118.4
C180 C181 H181 120.0
C182 C181 C180 120.0(2)
C182 C181 H181 120.0
C181 C182 H182 120.6
C183 C182 C181 118.9(2)
C183 C182 H182 120.6
C182 C183 H183 119.9
C182 C183 C184 120.3(2)
C184 C183 H183 119.9
C179 C184 H184 118.4
C183 C184 C179 123.2(2)
C183 C184 H184 118.4
C186 C185 B6 120.7(2)
C190 C185 C186 115.3(2)
C190 C185 B6 123.9(2)
C185 C186 H186 118.5
C187 C186 C185 123.0(2)
C187 C186 H186 118.5
C186 C187 H187 120.1
C188 C187 C186 119.8(2)
C188 C187 H187 120.1
C187 C188 H188 120.5
C189 C188 C187 118.9(2)
C189 C188 H188 120.5
C188 C189 H189 119.9
C188 C189 C190 120.3(2)
C190 C189 H189 119.9
C185 C190 C189 122.6(2)
C185 C190 H190 118.7
C189 C190 H190 118.7
C192 C191 B6 121.4(2)
C196 C191 C192 115.0(2)
C196 C191 B6 123.5(2)
C191 C192 H192 118.6
C193 C192 C191 122.8(2)
C193 C192 H192 118.6
C192 C193 H193 120.0
C194 C193 C192 120.1(2)
C194 C193 H193 120.0
C193 C194 H194 120.5
C195 C194 C193 119.0(2)
C195 C194 H194 120.5
C194 C195 H195 119.9
C194 C195 C196 120.2(2)
C196 C195 H195 119.9
C191 C196 C195 122.9(2)
C191 C196 H196 118.5
C195 C196 H196 118.5
C198 C197 B6 121.2(2)
C202 C197 C198 114.8(2)
C202 C197 B6 123.96(19)
C197 C198 H198 118.6
C199 C198 C197 122.8(2)
C199 C198 H198 118.6
C198 C199 H199 119.8
C200 C199 C198 120.4(2)
C200 C199 H199 119.8
C199 C200 H200 120.6
C199 C200 C201 118.8(2)
C201 C200 H200 120.6
C200 C201 H201 120.0
C200 C201 C202 120.0(2)
C202 C201 H201 120.0
C197 C202 H202 118.4
C201 C202 C197 123.1(2)
C201 C202 H202 118.4
C185 B6 C179 111.31(18)
C185 B6 C197 107.57(17)
C191 B6 C179 108.92(18)
C191 B6 C185 109.93(18)
C191 B6 C197 108.88(18)
C197 B6 C179 110.20(18)
C60 C59 C64 114.8(2)
C60 C59 B1 120.6(2)
C64 C59 B1 124.6(2)
C59 C60 H8KA 118.4
C61 C60 C59 123.2(2)
C61 C60 H8KA 118.4
C60 C61 H9KA 120.1
C62 C61 C60 119.8(2)
C62 C61 H9KA 120.1
C61 C62 H0LA 120.5
C63 C62 C61 119.1(2)
C63 C62 H0LA 120.5
C62 C63 H1LA 119.9
C62 C63 C64 120.2(2)
C64 C63 H1LA 119.9
C59 C64 H2LA 118.6
C63 C64 C59 122.8(2)
C63 C64 H2LA 118.6
C66 C65 B1 120.6(2)
C70 C65 C66 115.3(2)
C70 C65 B1 124.12(19)
C65 C66 H3LA 118.6
C67 C66 C65 122.8(2)
C67 C66 H3LA 118.6
C66 C67 H4LA 120.0
C68 C67 C66 120.0(2)
C68 C67 H4LA 120.0
C67 C68 H5LA 120.4
C69 C68 C67 119.2(2)
C69 C68 H5LA 120.4
C68 C69 H6LA 120.1
C68 C69 C70 119.8(2)
C70 C69 H6LA 120.1
C65 C70 H7LA 118.5
C69 C70 C65 122.9(2)
C69 C70 H7LA 118.5
C72 C71 C76 115.0(2)
C72 C71 B1 124.04(19)
C76 C71 B1 120.81(19)
C71 C72 H8LA 118.7
C73 C72 C71 122.6(2)
C73 C72 H8LA 118.7
C72 C73 H9LA 119.9
C74 C73 C72 120.2(2)
C74 C73 H9LA 119.9
C73 C74 H0MA 120.5
C73 C74 C75 119.1(2)
C75 C74 H0MA 120.5
C74 C75 H1MA 120.0
C74 C75 C76 120.0(2)
C76 C75 H1MA 120.0
C71 C76 H2MA 118.5
C75 C76 C71 123.0(2)
C75 C76 H2MA 118.5
C78 C77 C82 115.3(2)
C78 C77 B1 120.28(19)
C82 C77 B1 124.36(19)
C77 C78 H3MA 118.6
C79 C78 C77 122.8(2)
C79 C78 H3MA 118.6
C78 C79 H4MA 119.8
C78 C79 C80 120.4(2)
C80 C79 H4MA 119.8
C79 C80 H5MA 120.7
C81 C80 C79 118.5(2)
C81 C80 H5MA 120.7
C80 C81 H6MA 119.7
C80 C81 C82 120.5(2)
C82 C81 H6MA 119.7
C77 C82 H7MA 118.8
C81 C82 C77 122.4(2)
C81 C82 H7MA 118.8
C59 B1 C65 107.88(17)
C71 B1 C59 111.22(17)
C71 B1 C65 109.10(17)
C71 B1 C77 109.35(17)
C77 B1 C59 109.29(17)
C77 B1 C65 109.98(17)
C84 C83 C88 115.4(2)
C84 C83 B2 122.27(19)
C88 C83 B2 122.3(2)
C83 C84 H8MA 118.5
C85 C84 C83 122.9(2)
C85 C84 H8MA 118.5
C84 C85 H9MA 120.1
C86 C85 C84 119.9(2)
C86 C85 H9MA 120.1
C85 C86 H0NA 120.6
C87 C86 C85 118.8(2)
C87 C86 H0NA 120.6
C86 C87 H1NA 119.8
C86 C87 C88 120.4(2)
C88 C87 H1NA 119.8
C83 C88 H2NA 118.7
C87 C88 C83 122.6(2)
C87 C88 H2NA 118.7
C90 C89 C94 115.1(2)
C90 C89 B2 123.62(19)
C94 C89 B2 121.18(19)
C89 C90 H3NA 118.5
C91 C90 C89 123.0(2)
C91 C90 H3NA 118.5
C90 C91 H4NA 120.1
C92 C91 C90 119.9(2)
C92 C91 H4NA 120.1
C91 C92 H5NA 120.6
C91 C92 C93 118.8(2)
C93 C92 H5NA 120.6
C92 C93 H6NA 119.8
C94 C93 C92 120.4(2)
C94 C93 H6NA 119.8
C89 C94 H7NA 118.6
C93 C94 C89 122.8(2)
C93 C94 H7NA 118.6
C96 C95 B2 121.78(19)
C100 C95 C96 115.1(2)
C100 C95 B2 122.9(2)
C95 C96 H8NA 118.5
C97 C96 C95 123.0(2)
C97 C96 H8NA 118.5
C96 C97 H9NA 120.0
C98 C97 C96 120.0(2)
C98 C97 H9NA 120.0
C97 C98 H0OA 120.4
C97 C98 C99 119.2(2)
C99 C98 H0OA 120.4
C98 C99 H1OA 119.9
C98 C99 C100 120.1(2)
C100 C99 H1OA 119.9
C95 C100 C99 122.6(2)
C95 C100 H2OA 118.7
C99 C100 H2OA 118.7
C102 C101 C106 115.1(2)
C102 C101 B2 124.2(2)
C106 C101 B2 120.7(2)
C101 C102 H3OA 118.7
C101 C102 C103 122.5(2)
C103 C102 H3OA 118.7
C102 C103 H4OA 119.7
C104 C103 C102 120.5(2)
C104 C103 H4OA 119.7
C103 C104 H5OA 120.6
C103 C104 C105 118.7(2)
C105 C104 H5OA 120.6
C104 C105 H6OA 119.8
C104 C105 C106 120.4(2)
C106 C105 H6OA 119.8
C101 C106 H7OA 118.7
C105 C106 C101 122.7(2)
C105 C106 H7OA 118.7
C83 B2 C101 109.63(17)
C89 B2 C83 108.35(17)
C89 B2 C101 110.21(17)
C95 B2 C83 108.31(17)
C95 B2 C89 110.27(17)
C95 B2 C101 110.03(17)

loop_
_geom_bond_atom_site_label_1
_geom_bond_atom_site_label_2
_geom_bond_distance
N1 H1 1.00(3)
N1 C1 1.331(3)
N1 C7 1.465(3)
N2 C1 1.382(3)
N2 C2 1.484(3)
N2 C15 1.415(3)
N3 C1 1.328(3)
N3 C4 1.465(3)
N3 C5 1.481(3)
N4 H4 0.98(4)
N4 C8 1.321(3)
N4 C14 1.470(3)
N5 C8 1.382(3)
N5 C9 1.473(3)
N5 C19 1.419(3)
N6 C8 1.329(3)
N6 C11 1.474(3)
N6 C12 1.480(3)
N7 C15 1.341(3)
N7 C19 1.329(3)
C2 HB 0.9700
C2 HC 0.9700
C2 C3 1.503(3)
C3 H1BA 0.9700
C3 H2BA 0.9700
C3 C4 1.502(4)
C4 H1AA 0.9700
C4 H2AA 0.9700
C5 H5AA 0.9700
C5 H6AA 0.9700
C5 C6 1.502(4)
C6 H7BA 0.9700
C6 H8BA 0.9700
C6 C7 1.511(4)
C7 H3BA 0.9700
C7 H4BA 0.9700
C9 HP 0.9700
C9 HQ 0.9700
C9 C10 1.510(4)
C10 H5BA 0.9700
C10 H6BA 0.9700
C10 C11 1.514(3)
C11 HT 0.9700
C11 HU 0.9700
C12 H9AA 0.9700
C12 H0BA 0.9700
C12 C13 1.509(4)
C13 H9BA 0.9700
C13 H0CA 0.9700
C13 C14 1.517(4)
C14 H7AA 0.9700
C14 H8AA 0.9700
C15 C16 1.397(3)
C16 HK 0.9300
C16 C17 1.374(3)
C17 HJ 0.9300
C17 C18 1.385(3)
C18 H 0.9300
C18 C19 1.393(3)
N8 H5CA 0.89(3)
N8 C20 1.324(3)
N8 C26 1.463(3)
N9 C20 1.378(3)
N9 C21 1.484(3)
N9 C34 1.421(3)
N10 C20 1.337(3)
N10 C23 1.464(3)
N10 C24 1.477(3)
N11 H6CA 0.86(3)
N11 C27 1.329(3)
N11 C33 1.465(3)
N12 C27 1.382(3)
N12 C28 1.480(3)
N12 C38 1.416(3)
N13 C27 1.330(3)
N13 C30 1.475(3)
N13 C31 1.481(3)
N14 C34 1.336(3)
N14 C38 1.337(3)
C21 H7CA 0.9700
C21 H8CA 0.9700
C21 C22 1.511(3)
C22 H9CA 0.9700
C22 H0DA 0.9700
C22 C23 1.501(4)
C23 H1DA 0.9700
C23 H2DA 0.9700
C24 H3DA 0.9700
C24 H4DA 0.9700
C24 C25 1.511(3)
C25 H5DA 0.9700
C25 H6DA 0.9700
C25 C26 1.510(4)
C26 H7DA 0.9700
C26 H8DA 0.9700
C28 H9DA 0.9700
C28 H0EA 0.9700
C28 C29 1.508(3)
C29 H1EA 0.9700
C29 H2EA 0.9700
C29 C30 1.513(3)
C30 H3EA 0.9700
C30 H4EA 0.9700
C31 H31A 0.9700
C31 H31B 0.9700
C31 H31C 0.9700
C31 H31D 0.9700
C31 C32A 1.477(4)
C31 C32B 1.498(18)
C32A H5 0.9700
C32A H6 0.9700
C32A C33 1.543(4)
C32B H7 0.9700
C32B H8 0.9700
C32B C33 1.355(17)
C33 H9 0.9700
C33 H10 0.9700
C33 H11 0.9700
C33 H12 0.9700
C34 C35 1.397(3)
C35 H5EA 0.9300
C35 C36 1.384(3)
C36 H6EA 0.9300
C36 C37 1.382(3)
C37 H7EA 0.9300
C37 C38 1.392(3)
N15 H2CA 0.97(3)
N15 C39 1.329(3)
N15 C46 1.461(3)
N16 C39 1.384(3)
N16 C41 1.481(3)
N16 C54 1.419(3)
N17 C39 1.331(3)
N17 C43 1.463(3)
N17 C44 1.472(3)
N18 H4CA 0.90(4)
N18 C47 1.323(3)
N18 C53 1.472(3)
N19 C47 1.382(3)
N19 C48 1.478(3)
N19 C58 1.421(3)
N20 C47 1.329(3)
N20 C50 1.473(3)
N20 C51 1.480(3)
N21 C54 1.341(3)
N21 C58 1.330(3)
C41 HH 0.9700
C41 HI 0.9700
C41 C42 1.503(3)
C42 HZ 0.9700
C42 H0AA 0.9700
C42 C43 1.504(3)
C43 HL 0.9700
C43 HM 0.9700
C44 HR 0.9700
C44 HS 0.9700
C44 C45 1.512(3)
C45 HV 0.9700
C45 HW 0.9700
C45 C46 1.512(4)
C46 HN 0.9700
C46 HO 0.9700
C48 HD 0.9700
C48 HE 0.9700
C48 C49 1.509(3)
C49 HX 0.9700
C49 HY 0.9700
C49 C50 1.506(3)
C50 H3AA 0.9700
C50 H4AA 0.9700
C51 H13 0.9700
C51 H14 0.9700
C51 H15 0.9700
C51 H16 0.9700
C51 C52A 1.484(8)
C51 C52B 1.411(5)
C52A H17 0.9700
C52A H18 0.9700
C52A C53 1.419(7)
C52B H19 0.9700
C52B H1A 0.9700
C52B C53 1.590(5)
C53 H1B 0.9700
C53 H1C 0.9700
C53 H1D 0.9700
C53 H1E 0.9700
C54 C55 1.392(3)
C55 HG 0.9300
C55 C56 1.383(3)
C56 HF 0.9300
C56 C57 1.380(3)
C57 HA 0.9300
C57 C58 1.388(3)
C155 C156 1.403(3)
C155 C160 1.404(3)
C155 B5 1.648(3)
C156 H8EA 0.9300
C156 C157 1.388(3)
C157 H9EA 0.9300
C157 C158 1.392(4)
C158 H0FA 0.9300
C158 C159 1.378(4)
C159 H1FA 0.9300
C159 C160 1.396(3)
C160 H2FA 0.9300
C161 C162 1.400(3)
C161 C166 1.401(3)
C161 B5 1.653(3)
C162 H3FA 0.9300
C162 C163 1.398(3)
C163 H4FA 0.9300
C163 C164 1.379(4)
C164 H5FA 0.9300
C164 C165 1.384(4)
C165 H6FA 0.9300
C165 C166 1.387(4)
C166 H7FA 0.9300
C167 C168 1.406(3)
C167 C172 1.404(3)
C167 B5 1.633(3)
C168 H8FA 0.9300
C168 C169 1.388(3)
C169 H9FA 0.9300
C169 C170 1.391(4)
C170 H0GA 0.9300
C170 C171 1.385(4)
C171 H1GA 0.9300
C171 C172 1.393(3)
C172 H2GA 0.9300
C173 C174 1.404(3)
C173 C178 1.404(3)
C173 B5 1.652(3)
C174 H3GA 0.9300
C174 C175 1.395(3)
C175 H4GA 0.9300
C175 C176 1.387(4)
C176 H5GA 0.9300
C176 C177 1.385(3)
C177 H6GA 0.9300
C177 C178 1.401(3)
C178 H7GA 0.9300
C131 C132 1.400(3)
C131 C136 1.409(3)
C131 B4 1.644(3)
C132 H8GA 0.9300
C132 C133 1.396(3)
C133 H9GA 0.9300
C133 C134 1.386(4)
C134 H0HA 0.9300
C134 C135 1.383(4)
C135 H1HA 0.9300
C135 C136 1.393(3)
C136 H2HA 0.9300
C137 C138 1.411(3)
C137 C142 1.396(3)
C137 B4 1.653(3)
C138 H3HA 0.9300
C138 C139 1.383(3)
C139 H4HA 0.9300
C139 C140 1.391(4)
C140 H5HA 0.9300
C140 C141 1.383(4)
C141 H6HA 0.9300
C141 C142 1.398(3)
C142 H7HA 0.9300
C143 C144 1.410(3)
C143 C148 1.396(3)
C143 B4 1.653(3)
C144 H8HA 0.9300
C144 C145 1.396(3)
C145 H9HA 0.9300
C145 C146 1.381(4)
C146 H0IA 0.9300
C146 C147 1.387(4)
C147 H1IA 0.9300
C147 C148 1.403(3)
C148 H2IA 0.9300
C149 C150 1.410(3)
C149 C154 1.396(3)
C149 B4 1.646(3)
C150 H3IA 0.9300
C150 C151 1.399(3)
C151 H4IA 0.9300
C151 C152 1.388(4)
C152 H5IA 0.9300
C152 C153 1.385(4)
C153 H6IA 0.9300
C153 C154 1.406(3)
C154 H7IA 0.9300
C107 C108 1.401(3)
C107 C112 1.409(3)
C107 B3 1.654(3)
C108 H8IA 0.9300
C108 C109 1.392(3)
C109 H9IA 0.9300
C109 C110 1.390(3)
C110 H0JA 0.9300
C110 C111 1.392(4)
C111 H1JA 0.9300
C111 C112 1.387(4)
C112 H2JA 0.9300
C113 C114 1.408(3)
C113 C118 1.403(3)
C113 B3 1.662(3)
C114 H3JA 0.9300
C114 C115 1.394(3)
C115 H4JA 0.9300
C115 C116 1.386(4)
C116 H5JA 0.9300
C116 C117 1.382(4)
C117 H6JA 0.9300
C117 C118 1.396(3)
C118 H7JA 0.9300
C119 C120 1.396(3)
C119 C124 1.406(3)
C119 B3 1.651(3)
C120 H8JA 0.9300
C120 C121 1.395(3)
C121 H9JA 0.9300
C121 C122 1.383(3)
C122 H0KA 0.9300
C122 C123 1.386(4)
C123 H1KA 0.9300
C123 C124 1.394(3)
C124 H2KA 0.9300
C125 C126 1.405(3)
C125 C130 1.409(3)
C125 B3 1.644(3)
C126 H3KA 0.9300
C126 C127 1.390(3)
C127 H4KA 0.9300
C127 C128 1.395(4)
C128 H5KA 0.9300
C128 C129 1.387(4)
C129 H6KA 0.9300
C129 C130 1.395(3)
C130 H7KA 0.9300
C179 C180 1.402(3)
C179 C184 1.409(3)
C179 B6 1.659(3)
C180 H180 0.9300
C180 C181 1.399(3)
C181 H181 0.9300
C181 C182 1.390(3)
C182 H182 0.9300
C182 C183 1.379(4)
C183 H183 0.9300
C183 C184 1.393(3)
C184 H184 0.9300
C185 C186 1.402(3)
C185 C190 1.399(3)
C185 B6 1.648(3)
C186 H186 0.9300
C186 C187 1.399(3)
C187 H187 0.9300
C187 C188 1.390(3)
C188 H188 0.9300
C188 C189 1.386(4)
C189 H189 0.9300
C189 C190 1.401(3)
C190 H190 0.9300
C191 C192 1.406(3)
C191 C196 1.399(3)
C191 B6 1.648(3)
C192 H192 0.9300
C192 C193 1.397(3)
C193 H193 0.9300
C193 C194 1.389(4)
C194 H194 0.9300
C194 C195 1.377(4)
C195 H195 0.9300
C195 C196 1.402(4)
C196 H196 0.9300
C197 C198 1.410(3)
C197 C202 1.401(3)
C197 B6 1.649(3)
C198 H198 0.9300
C198 C199 1.390(4)
C199 H199 0.9300
C199 C200 1.385(4)
C200 H200 0.9300
C200 C201 1.390(3)
C201 H201 0.9300
C201 C202 1.396(3)
C202 H202 0.9300
C59 C60 1.403(3)
C59 C64 1.405(3)
C59 B1 1.658(3)
C60 H8KA 0.9300
C60 C61 1.397(3)
C61 H9KA 0.9300
C61 C62 1.388(4)
C62 H0LA 0.9300
C62 C63 1.381(4)
C63 H1LA 0.9300
C63 C64 1.398(3)
C64 H2LA 0.9300
C65 C66 1.404(3)
C65 C70 1.398(3)
C65 B1 1.660(3)
C66 H3LA 0.9300
C66 C67 1.391(4)
C67 H4LA 0.9300
C67 C68 1.389(4)
C68 H5LA 0.9300
C68 C69 1.385(4)
C69 H6LA 0.9300
C69 C70 1.395(3)
C70 H7LA 0.9300
C71 C72 1.404(3)
C71 C76 1.405(3)
C71 B1 1.642(3)
C72 H8LA 0.9300
C72 C73 1.400(3)
C73 H9LA 0.9300
C73 C74 1.383(3)
C74 H0MA 0.9300
C74 C75 1.386(4)
C75 H1MA 0.9300
C75 C76 1.396(3)
C76 H2MA 0.9300
C77 C78 1.402(3)
C77 C82 1.407(3)
C77 B1 1.644(3)
C78 H3MA 0.9300
C78 C79 1.390(3)
C79 H4MA 0.9300
C79 C80 1.393(3)
C80 H5MA 0.9300
C80 C81 1.384(4)
C81 H6MA 0.9300
C81 C82 1.396(3)
C82 H7MA 0.9300
C83 C84 1.400(3)
C83 C88 1.406(3)
C83 B2 1.653(3)
C84 H8MA 0.9300
C84 C85 1.397(3)
C85 H9MA 0.9300
C85 C86 1.393(4)
C86 H0NA 0.9300
C86 C87 1.389(4)
C87 H1NA 0.9300
C87 C88 1.391(3)
C88 H2NA 0.9300
C89 C90 1.401(3)
C89 C94 1.406(3)
C89 B2 1.653(3)
C90 H3NA 0.9300
C90 C91 1.398(3)
C91 H4NA 0.9300
C91 C92 1.388(3)
C92 H5NA 0.9300
C92 C93 1.390(3)
C93 H6NA 0.9300
C93 C94 1.388(3)
C94 H7NA 0.9300
C95 C96 1.406(3)
C95 C100 1.396(3)
C95 B2 1.653(3)
C96 H8NA 0.9300
C96 C97 1.399(3)
C97 H9NA 0.9300
C97 C98 1.373(4)
C98 H0OA 0.9300
C98 C99 1.390(4)
C99 H1OA 0.9300
C99 C100 1.401(3)
C100 H2OA 0.9300
C101 C102 1.401(3)
C101 C106 1.410(3)
C101 B2 1.654(3)
C102 H3OA 0.9300
C102 C103 1.403(3)
C103 H4OA 0.9300
C103 C104 1.382(4)
C104 H5OA 0.9300
C104 C105 1.385(4)
C105 H6OA 0.9300
C105 C106 1.397(3)
C106 H7OA 0.9300

loop_
_geom_hbond_atom_site_label_D
_geom_hbond_atom_site_label_H
_geom_hbond_atom_site_label_A
_geom_hbond_distance_DH
_geom_hbond_distance_HA
_geom_hbond_distance_DA
_geom_hbond_angle_DHA
N1 H1 N7 1.00(3) 1.76(3) 2.611(3) 140(3)
N8 H5CA N14 0.89(3) 1.91(3) 2.608(3) 134(2)
N15 H2CA N21 0.97(3) 1.78(3) 2.597(2) 140(3)

loop_
_geom_torsion_atom_site_label_1
_geom_torsion_atom_site_label_2
_geom_torsion_atom_site_label_3
_geom_torsion_atom_site_label_4
_geom_torsion
N2 C2 C3 C4 56.8(3)
N2 C15 C16 C17 -177.0(2)
N3 C5 C6 C7 -53.7(3)
N5 C9 C10 C11 62.1(3)
N6 C12 C13 C14 -49.9(3)
N7 C15 C16 C17 4.3(3)
C1 N1 C7 C6 -25.6(4)
C1 N2 C2 C3 -28.6(3)
C1 N2 C15 N7 29.6(3)
C1 N2 C15 C16 -149.1(2)
C1 N3 C4 C3 23.0(3)
C1 N3 C5 C6 24.2(3)
C2 N2 C1 N1 177.2(2)
C2 N2 C1 N3 -3.9(3)
C2 N2 C15 N7 -160.8(2)
C2 N2 C15 C16 20.5(3)
C2 C3 C4 N3 -53.8(3)
C4 N3 C1 N1 -174.2(2)
C4 N3 C1 N2 6.9(3)
C4 N3 C5 C6 -154.9(2)
C5 N3 C1 N1 6.8(3)
C5 N3 C1 N2 -172.1(2)
C5 N3 C4 C3 -157.9(2)
C5 C6 C7 N1 53.6(3)
C7 N1 C1 N2 173.0(2)
C7 N1 C1 N3 -5.9(4)
C8 N4 C14 C13 -35.5(3)
C8 N5 C9 C10 -53.0(3)
C8 N5 C19 N7 20.8(3)
C8 N5 C19 C18 -162.0(2)
C8 N6 C11 C10 -0.1(4)
C8 N6 C12 C13 19.4(3)
C9 N5 C8 N4 -161.2(2)
C9 N5 C8 N6 15.4(3)
C9 N5 C19 N7 -138.9(2)
C9 N5 C19 C18 38.4(3)
C9 C10 C11 N6 -36.9(3)
C11 N6 C8 N4 -170.9(2)
C11 N6 C8 N5 12.6(4)
C11 N6 C12 C13 -164.2(2)
C12 N6 C8 N4 5.0(4)
C12 N6 C8 N5 -171.4(2)
C12 N6 C11 C10 -176.3(2)
C12 C13 C14 N4 56.4(3)
C14 N4 C8 N5 -179.5(2)
C14 N4 C8 N6 4.0(4)
C15 N2 C1 N1 -13.6(3)
C15 N2 C1 N3 165.3(2)
C15 N2 C2 C3 161.3(2)
C15 N7 C19 N5 176.86(19)
C15 N7 C19 C18 -0.3(3)
C15 C16 C17 C18 -0.6(4)
C16 C17 C18 C19 -3.2(3)
C17 C18 C19 N5 -173.3(2)
C17 C18 C19 N7 3.8(3)
C19 N5 C8 N4 38.7(3)
C19 N5 C8 N6 -144.8(2)
C19 N5 C9 C10 107.9(2)
C19 N7 C15 N2 177.46(19)
C19 N7 C15 C16 -3.9(3)
N9 C21 C22 C23 -56.9(3)
N9 C34 C35 C36 175.9(2)
N10 C24 C25 C26 53.4(3)
N12 C28 C29 C30 -62.2(2)
N13 C31 C32A C33 48.5(3)
N13 C31 C32B C33 -49.9(13)
N14 C34 C35 C36 -4.9(3)
C20 N8 C26 C25 25.4(3)
C20 N9 C21 C22 28.7(3)
C20 N9 C34 N14 -29.1(3)
C20 N9 C34 C35 150.1(2)
C20 N10 C23 C22 -21.3(3)
C20 N10 C24 C25 -22.9(3)
C21 N9 C20 N8 -176.12(19)
C21 N9 C20 N10 4.9(3)
C21 N9 C34 N14 160.42(19)
C21 N9 C34 C35 -20.3(3)
C21 C22 C23 N10 53.1(3)
C23 N10 C20 N8 172.0(2)
C23 N10 C20 N9 -9.0(3)
C23 N10 C24 C25 156.5(2)
C24 N10 C20 N8 -8.6(3)
C24 N10 C20 N9 170.35(19)
C24 N10 C23 C22 159.2(2)
C24 C25 C26 N8 -53.8(3)
C26 N8 C20 N9 -171.7(2)
C26 N8 C20 N10 7.3(3)
C27 N11 C33 C32A 33.7(3)
C27 N11 C33 C32B -14.6(8)
C27 N12 C28 C29 51.7(3)
C27 N12 C38 N14 -19.5(3)
C27 N12 C38 C37 162.1(2)
C27 N13 C30 C29 -3.1(4)
C27 N13 C31 C32A -20.4(4)
C27 N13 C31 C32B 27.0(8)
C28 N12 C27 N11 161.4(2)
C28 N12 C27 N13 -15.2(3)
C28 N12 C38 N14 143.2(2)
C28 N12 C38 C37 -35.2(3)
C28 C29 C30 N13 39.0(3)
C30 N13 C27 N11 173.0(2)
C30 N13 C27 N12 -10.4(4)
C30 N13 C31 C32A 163.1(3)
C30 N13 C31 C32B -149.6(7)
C31 N13 C27 N11 -3.2(4)
C31 N13 C27 N12 173.4(2)
C31 N13 C30 C29 173.3(2)
C31 C32A C33 N11 -53.7(3)
C31 C32A C33 C32B 47.0(10)
C31 C32B C33 N11 43.9(13)
C31 C32B C33 C32A -51.6(9)
C32A C31 C32B C33 56.0(11)
C32B C31 C32A C33 -42.1(8)
C33 N11 C27 N12 178.3(2)
C33 N11 C27 N13 -5.1(4)
C34 N9 C20 N8 13.8(3)
C34 N9 C20 N10 -165.18(19)
C34 N9 C21 C22 -160.41(19)
C34 N14 C38 N12 -177.71(18)
C34 N14 C38 C37 0.6(3)
C34 C35 C36 C37 0.8(3)
C35 C36 C37 C38 3.6(3)
C36 C37 C38 N12 173.8(2)
C36 C37 C38 N14 -4.5(3)
C38 N12 C27 N11 -35.4(3)
C38 N12 C27 N13 148.0(2)
C38 N12 C28 C29 -112.0(2)
C38 N14 C34 N9 -176.57(19)
C38 N14 C34 C35 4.2(3)
N16 C41 C42 C43 56.3(2)
N16 C54 C55 C56 -175.2(2)
N17 C44 C45 C46 -52.8(3)
N19 C48 C49 C50 62.5(2)
N20 C51 C52A C53 51.9(6)
N20 C51 C52B C53 -47.0(4)
N21 C54 C55 C56 5.3(3)
C39 N15 C46 C45 -24.9(3)
C39 N16 C41 C42 -26.5(3)
C39 N16 C54 N21 25.5(3)
C39 N16 C54 C55 -154.0(2)
C39 N17 C43 C42 23.9(3)
C39 N17 C44 C45 22.3(3)
C41 N16 C39 N15 174.20(18)
C41 N16 C39 N17 -6.5(3)
C41 N16 C54 N21 -162.57(18)
C41 N16 C54 C55 17.9(3)
C41 C42 C43 N17 -54.8(2)
C43 N17 C39 N15 -172.8(2)
C43 N17 C39 N16 7.9(3)
C43 N17 C44 C45 -155.8(2)
C44 N17 C39 N15 9.3(3)
C44 N17 C39 N16 -170.01(19)
C44 N17 C43 C42 -158.09(19)
C44 C45 C46 N15 53.4(3)
C46 N15 C39 N16 171.5(2)
C46 N15 C39 N17 -7.8(3)
C47 N18 C53 C52A 15.2(5)
C47 N18 C53 C52B -32.3(3)
C47 N19 C48 C49 -49.9(2)
C47 N19 C58 N21 19.8(3)
C47 N19 C58 C57 -162.4(2)
C47 N20 C50 C49 6.8(3)
C47 N20 C51 C52A -30.9(5)
C47 N20 C51 C52B 19.9(4)
C48 N19 C47 N18 -162.7(2)
C48 N19 C47 N20 14.4(3)
C48 N19 C58 N21 -146.95(19)
C48 N19 C58 C57 30.9(3)
C48 C49 C50 N20 -41.9(3)
C50 N20 C47 N18 -174.4(2)
C50 N20 C47 N19 8.5(3)
C50 N20 C51 C52A 147.7(4)
C50 N20 C51 C52B -161.5(3)
C51 N20 C47 N18 4.1(3)
C51 N20 C47 N19 -173.0(2)
C51 N20 C50 C49 -171.7(2)
C51 C52A C53 N18 -44.1(6)
C51 C52A C53 C52B 50.0(4)
C51 C52B C53 N18 51.3(4)
C51 C52B C53 C52A -50.5(4)
C52A C51 C52B C53 45.3(4)
C52B C51 C52A C53 -56.2(5)
C53 N18 C47 N19 -177.8(2)
C53 N18 C47 N20 5.1(3)
C54 N16 C39 N15 -14.2(3)
C54 N16 C39 N17 165.07(19)
C54 N16 C41 C42 161.19(18)
C54 N21 C58 N19 177.38(18)
C54 N21 C58 C57 -0.5(3)
C54 C55 C56 C57 -1.2(3)
C55 C56 C57 C58 -3.4(3)
C56 C57 C58 N19 -173.4(2)
C56 C57 C58 N21 4.3(3)
C58 N19 C47 N18 30.3(3)
C58 N19 C47 N20 -152.5(2)
C58 N19 C48 C49 117.6(2)
C58 N21 C54 N16 175.96(18)
C58 N21 C54 C55 -4.5(3)
C155 C156 C157 C158 -0.8(3)
C156 C155 C160 C159 -2.7(3)
C156 C155 B5 C161 -53.8(2)
C156 C155 B5 C167 -174.97(19)
C156 C155 B5 C173 65.1(3)
C156 C157 C158 C159 -2.3(3)
C157 C158 C159 C160 2.7(3)
C158 C159 C160 C155 -0.1(3)
C160 C155 C156 C157 3.2(3)
C160 C155 B5 C161 124.6(2)
C160 C155 B5 C167 3.5(3)
C160 C155 B5 C173 -116.5(2)
C161 C162 C163 C164 -2.0(4)
C162 C161 C166 C165 0.6(4)
C162 C161 B5 C155 128.1(2)
C162 C161 B5 C167 -112.5(2)
C162 C161 B5 C173 7.9(3)
C162 C163 C164 C165 1.4(4)
C163 C164 C165 C166 0.1(5)
C164 C165 C166 C161 -1.1(5)
C166 C161 C162 C163 1.0(3)
C166 C161 B5 C155 -48.7(3)
C166 C161 B5 C167 70.6(3)
C166 C161 B5 C173 -168.9(2)
C167 C168 C169 C170 -0.7(4)
C168 C167 C172 C171 1.3(3)
C168 C167 B5 C155 -79.8(2)
C168 C167 B5 C161 163.63(19)
C168 C167 B5 C173 42.3(3)
C168 C169 C170 C171 1.0(3)
C169 C170 C171 C172 -0.2(3)
C170 C171 C172 C167 -1.0(4)
C172 C167 C168 C169 -0.4(3)
C172 C167 B5 C155 97.9(2)
C172 C167 B5 C161 -18.7(3)
C172 C167 B5 C173 -140.1(2)
C173 C174 C175 C176 1.0(4)
C174 C173 C178 C177 1.1(3)
C174 C173 B5 C155 165.3(2)
C174 C173 B5 C161 -78.7(2)
C174 C173 B5 C167 44.3(3)
C174 C175 C176 C177 -0.4(4)
C175 C176 C177 C178 0.2(3)
C176 C177 C178 C173 -0.6(3)
C178 C173 C174 C175 -1.3(3)
C178 C173 B5 C155 -15.8(3)
C178 C173 B5 C161 100.2(2)
C178 C173 B5 C167 -136.8(2)
B5 C155 C156 C157 -178.2(2)
B5 C155 C160 C159 178.7(2)
B5 C161 C162 C163 -176.0(2)
B5 C161 C166 C165 177.7(2)
B5 C167 C168 C169 177.5(2)
B5 C167 C172 C171 -176.5(2)
B5 C173 C174 C175 177.8(2)
B5 C173 C178 C177 -177.9(2)
C131 C132 C133 C134 0.8(4)
C132 C131 C136 C135 -0.1(3)
C132 C131 B4 C137 20.8(3)
C132 C131 B4 C143 140.8(2)
C132 C131 B4 C149 -96.4(2)
C132 C133 C134 C135 0.2(4)
C133 C134 C135 C136 -1.0(4)
C134 C135 C136 C131 1.0(4)
C136 C131 C132 C133 -0.8(3)
C136 C131 B4 C137 -162.48(19)
C136 C131 B4 C143 -42.5(3)
C136 C131 B4 C149 80.3(2)
C137 C138 C139 C140 1.8(4)
C138 C137 C142 C141 -0.5(3)
C138 C137 B4 C131 -69.7(3)
C138 C137 B4 C143 169.52(19)
C138 C137 B4 C149 50.1(2)
C138 C139 C140 C141 -0.9(4)
C139 C140 C141 C142 -0.6(4)
C140 C141 C142 C137 1.4(4)
C142 C137 C138 C139 -1.0(3)
C142 C137 B4 C131 114.4(2)
C142 C137 B4 C143 -6.4(3)
C142 C137 B4 C149 -125.9(2)
C143 C144 C145 C146 -1.2(4)
C144 C143 C148 C147 -1.5(3)
C144 C143 B4 C131 -42.3(3)
C144 C143 B4 C137 80.1(2)
C144 C143 B4 C149 -164.23(19)
C144 C145 C146 C147 -0.3(4)
C145 C146 C147 C148 0.8(3)
C146 C147 C148 C143 0.1(3)
C148 C143 C144 C145 2.0(3)
C148 C143 B4 C131 145.0(2)
C148 C143 B4 C137 -92.6(2)
C148 C143 B4 C149 23.1(3)
C149 C150 C151 C152 1.5(3)
C150 C149 C154 C153 2.3(3)
C150 C149 B4 C131 170.56(18)
C150 C149 B4 C137 49.4(2)
C150 C149 B4 C143 -67.8(2)
C150 C151 C152 C153 1.0(3)
C151 C152 C153 C154 -1.8(4)
C152 C153 C154 C149 0.1(4)
C154 C149 C150 C151 -3.1(3)
C154 C149 B4 C131 -8.2(3)
C154 C149 B4 C137 -129.4(2)
C154 C149 B4 C143 113.5(2)
B4 C131 C132 C133 176.1(2)
B4 C131 C136 C135 -177.1(2)
B4 C137 C138 C139 -177.3(2)
B4 C137 C142 C141 175.6(2)
B4 C143 C144 C145 -171.4(2)
B4 C143 C148 C147 171.5(2)
B4 C149 C150 C151 178.03(19)
B4 C149 C154 C153 -178.9(2)
C107 C108 C109 C110 -0.3(4)
C108 C107 C112 C111 0.6(3)
C108 C107 B3 C113 -151.0(2)
C108 C107 B3 C119 -30.8(3)
C108 C107 B3 C125 88.2(2)
C108 C109 C110 C111 0.4(4)
C109 C110 C111 C112 0.0(4)
C110 C111 C112 C107 -0.5(4)
C112 C107 C108 C109 -0.2(3)
C112 C107 B3 C113 32.0(3)
C112 C107 B3 C119 152.2(2)
C112 C107 B3 C125 -88.8(2)
C113 C114 C115 C116 0.3(4)
C114 C113 C118 C117 -0.4(3)
C114 C113 B3 C107 41.9(3)
C114 C113 B3 C119 -77.4(2)
C114 C113 B3 C125 161.85(19)
C114 C115 C116 C117 -0.1(3)
C115 C116 C117 C118 -0.2(3)
C116 C117 C118 C113 0.5(3)
C118 C113 C114 C115 0.0(3)
C118 C113 B3 C107 -138.9(2)
C118 C113 B3 C119 101.8(2)
C118 C113 B3 C125 -18.9(3)
C119 C120 C121 C122 -0.5(4)
C120 C119 C124 C123 -0.2(4)
C120 C119 B3 C107 89.9(2)
C120 C119 B3 C113 -150.4(2)
C120 C119 B3 C125 -29.0(3)
C120 C121 C122 C123 0.3(4)
C121 C122 C123 C124 -0.1(4)
C122 C123 C124 C119 0.1(4)
C124 C119 C120 C121 0.4(3)
C124 C119 B3 C107 -85.2(3)
C124 C119 B3 C113 34.5(3)
C124 C119 B3 C125 155.9(2)
C125 C126 C127 C128 -0.1(4)
C126 C125 C130 C129 -1.9(3)
C126 C125 B3 C107 -168.61(19)
C126 C125 B3 C113 71.3(2)
C126 C125 B3 C119 -50.0(3)
C126 C127 C128 C129 -1.0(3)
C127 C128 C129 C130 0.7(3)
C128 C129 C130 C125 0.9(3)
C130 C125 C126 C127 1.5(3)
C130 C125 B3 C107 12.7(3)
C130 C125 B3 C113 -107.4(2)
C130 C125 B3 C119 131.3(2)
B3 C107 C108 C109 -177.5(2)
B3 C107 C112 C111 177.9(2)
B3 C113 C114 C115 179.3(2)
B3 C113 C118 C117 -179.7(2)
B3 C119 C120 C121 -175.1(2)
B3 C119 C124 C123 175.3(2)
B3 C125 C126 C127 -177.3(2)
B3 C125 C130 C129 176.85(19)
C179 C180 C181 C182 0.2(4)
C180 C179 C184 C183 0.1(4)
C180 C179 B6 C185 -22.5(3)
C180 C179 B6 C191 -143.9(2)
C180 C179 B6 C197 96.7(3)
C180 C181 C182 C183 -0.1(4)
C181 C182 C183 C184 0.0(4)
C182 C183 C184 C179 0.0(4)
C184 C179 C180 C181 -0.2(4)
C184 C179 B6 C185 159.3(2)
C184 C179 B6 C191 37.9(3)
C184 C179 B6 C197 -81.4(3)
C185 C186 C187 C188 -1.7(3)
C186 C185 C190 C189 -2.1(3)
C186 C185 B6 C179 67.6(3)
C186 C185 B6 C191 -171.65(19)
C186 C185 B6 C197 -53.2(2)
C186 C187 C188 C189 -0.4(3)
C187 C188 C189 C190 1.1(3)
C188 C189 C190 C185 0.2(4)
C190 C185 C186 C187 2.9(3)
C190 C185 B6 C179 -114.4(2)
C190 C185 B6 C191 6.4(3)
C190 C185 B6 C197 124.8(2)
C191 C192 C193 C194 -0.4(4)
C192 C191 C196 C195 0.5(4)
C192 C191 B6 C179 39.4(3)
C192 C191 B6 C185 -82.8(2)
C192 C191 B6 C197 159.6(2)
C192 C193 C194 C195 0.4(4)
C193 C194 C195 C196 0.1(4)
C194 C195 C196 C191 -0.6(4)
C196 C191 C192 C193 0.0(3)
C196 C191 B6 C179 -143.2(2)
C196 C191 B6 C185 94.6(3)
C196 C191 B6 C197 -23.0(3)
C197 C198 C199 C200 0.9(4)
C198 C197 C202 C201 -0.5(3)
C198 C197 B6 C179 -151.9(2)
C198 C197 B6 C185 -30.4(3)
C198 C197 B6 C191 88.7(2)
C198 C199 C200 C201 -0.1(4)
C199 C200 C201 C202 -0.9(4)
C200 C201 C202 C197 1.3(4)
C202 C197 C198 C199 -0.6(3)
C202 C197 B6 C179 31.0(3)
C202 C197 B6 C185 152.5(2)
C202 C197 B6 C191 -88.4(2)
B6 C179 C180 C181 -178.5(2)
B6 C179 C184 C183 178.4(2)
B6 C185 C186 C187 -178.93(19)
B6 C185 C190 C189 179.8(2)
B6 C191 C192 C193 177.6(2)
B6 C191 C196 C195 -177.1(2)
B6 C197 C198 C199 -177.9(2)
B6 C197 C202 C201 176.7(2)
C59 C60 C61 C62 0.4(3)
C60 C59 C64 C63 -1.7(3)
C60 C59 B1 C65 38.7(3)
C60 C59 B1 C71 -80.9(2)
C60 C59 B1 C77 158.26(19)
C60 C61 C62 C63 -0.6(3)
C61 C62 C63 C64 -0.2(3)
C62 C63 C64 C59 1.5(3)
C64 C59 C60 C61 0.8(3)
C64 C59 B1 C65 -141.5(2)
C64 C59 B1 C71 98.9(2)
C64 C59 B1 C77 -22.0(3)
C65 C66 C67 C68 1.2(4)
C66 C65 C70 C69 -0.6(3)
C66 C65 B1 C59 42.5(3)
C66 C65 B1 C71 163.5(2)
C66 C65 B1 C77 -76.6(2)
C66 C67 C68 C69 -0.2(4)
C67 C68 C69 C70 -1.2(4)
C68 C69 C70 C65 1.7(4)
C70 C65 C66 C67 -0.8(4)
C70 C65 B1 C59 -137.7(2)
C70 C65 B1 C71 -16.8(3)
C70 C65 B1 C77 103.1(2)
C71 C72 C73 C74 0.0(4)
C72 C71 C76 C75 1.3(3)
C72 C71 B1 C59 19.3(3)
C72 C71 B1 C65 -99.5(2)
C72 C71 B1 C77 140.1(2)
C72 C73 C74 C75 0.5(4)
C73 C74 C75 C76 -0.1(4)
C74 C75 C76 C71 -0.9(4)
C76 C71 C72 C73 -0.8(3)
C76 C71 B1 C59 -164.64(19)
C76 C71 B1 C65 76.5(2)
C76 C71 B1 C77 -43.8(3)
C77 C78 C79 C80 -0.4(4)
C78 C77 C82 C81 -3.3(3)
C78 C77 B1 C59 73.3(2)
C78 C77 B1 C65 -168.43(19)
C78 C77 B1 C71 -48.7(3)
C78 C79 C80 C81 -1.6(3)
C79 C80 C81 C82 1.1(3)
C80 C81 C82 C77 1.5(3)
C82 C77 C78 C79 2.7(3)
C82 C77 B1 C59 -102.8(2)
C82 C77 B1 C65 15.4(3)
C82 C77 B1 C71 135.2(2)
B1 C59 C60 C61 -179.4(2)
B1 C59 C64 C63 178.5(2)
B1 C65 C66 C67 179.0(2)
B1 C65 C70 C69 179.6(2)
B1 C71 C72 C73 175.4(2)
B1 C71 C76 C75 -175.1(2)
B1 C77 C78 C79 -173.8(2)
B1 C77 C82 C81 173.05(19)
C83 C84 C85 C86 1.3(3)
C84 C83 C88 C87 -1.1(3)
C84 C83 B2 C89 -88.4(2)
C84 C83 B2 C95 31.2(3)
C84 C83 B2 C101 151.31(19)
C84 C85 C86 C87 -1.1(4)
C85 C86 C87 C88 -0.1(4)
C86 C87 C88 C83 1.3(4)
C88 C83 C84 C85 -0.2(3)
C88 C83 B2 C89 87.9(2)
C88 C83 B2 C95 -152.5(2)
C88 C83 B2 C101 -32.4(3)
C89 C90 C91 C92 -0.3(3)
C90 C89 C94 C93 -1.9(3)
C90 C89 B2 C83 -15.1(3)
C90 C89 B2 C95 -133.5(2)
C90 C89 B2 C101 104.9(2)
C90 C91 C92 C93 -1.1(3)
C91 C92 C93 C94 0.9(3)
C92 C93 C94 C89 0.6(4)
C94 C89 C90 C91 1.7(3)
C94 C89 B2 C83 168.03(19)
C94 C89 B2 C95 49.6(3)
C94 C89 B2 C101 -72.0(2)
C95 C96 C97 C98 0.5(4)
C96 C95 C100 C99 0.5(4)
C96 C95 B2 C83 -87.2(2)
C96 C95 B2 C89 31.2(3)
C96 C95 B2 C101 152.9(2)
C96 C97 C98 C99 -0.3(4)
C97 C98 C99 C100 0.3(5)
C98 C99 C100 C95 -0.4(5)
C100 C95 C96 C97 -0.6(3)
C100 C95 B2 C83 87.2(3)
C100 C95 B2 C89 -154.4(2)
C100 C95 B2 C101 -32.7(3)
C101 C102 C103 C104 -0.7(3)
C102 C101 C106 C105 0.2(3)
C102 C101 B2 C83 138.5(2)
C102 C101 B2 C89 19.3(3)
C102 C101 B2 C95 -102.5(2)
C102 C103 C104 C105 0.1(3)
C103 C104 C105 C106 0.7(4)
C104 C105 C106 C101 -0.8(4)
C106 C101 C102 C103 0.5(3)
C106 C101 B2 C83 -42.6(3)
C106 C101 B2 C89 -161.78(19)
C106 C101 B2 C95 76.4(2)
B2 C83 C84 C85 176.3(2)
B2 C83 C88 C87 -177.6(2)
B2 C89 C90 C91 -175.32(19)
B2 C89 C94 C93 175.3(2)
B2 C95 C96 C97 174.2(2)
B2 C95 C100 C99 -174.2(2)
B2 C101 C102 C103 179.5(2)
B2 C101 C106 C105 -178.8(2)
